data_1554042
loop_
_publ_author_name
'Liu, Qiuhua'
'Zhang, Xi'
'Zeng, Wennan'
'Wang, Jianxiu'
'Zhou, Zaichun'

_publ_section_title
;
 Fine-Tuning of Electronic Structure of Cobalt(II) Ion in Nonplanar
 Porphyrins and Tracking of a Cross-Hybrid Stage: Implications for the
 Distortion of Natural Tetrapyrrole Macrocycles.
;
_journal_issue 44
_journal_name_full 'The journal of physical chemistry. B'
_journal_page_first 14102
_journal_page_last 14110
_journal_paper_doi 10.1021/acs.jpcb.5b08431
_journal_volume 119
_journal_year 2015
_chemical_formula_sum 'C57 H49 Cl3 Co N6 O6'
_chemical_formula_weight 1079.30
_space_group_IT_number 2
_space_group_name_Hall '-P 1'
_space_group_name_H-M_alt 'P -1'
_symmetry_cell_setting triclinic
_symmetry_space_group_name_H-M 'P -1'
_atom_sites_solution_hydrogens geom
_atom_sites_solution_primary direct
_atom_sites_solution_secondary difmap
_audit_creation_method SHELXL-97
_cell_angle_alpha 73.804(2)
_cell_angle_beta 74.979(2)
_cell_angle_gamma 67.777(2)
_cell_formula_units_Z 8
_cell_length_a 18.9824(5)
_cell_length_b 21.2118(5)
_cell_length_c 28.7759(7)
_cell_measurement_temperature 100(2)
_cell_volume 10145.2(5)
_computing_structure_refinement 'SHELXL-97 (Sheldrick, 1997)'
_computing_structure_solution 'SHELXS-97 (Sheldrick, 1990)'
_diffrn_ambient_temperature 100(2)
_diffrn_measured_fraction_theta_full 0.996
_diffrn_measured_fraction_theta_max 0.996
_diffrn_measurement_device_type bruker-CCD
_diffrn_radiation_monochromator graphite
_diffrn_radiation_source 'fine-focus sealed tube'
_diffrn_radiation_type CuK\a
_diffrn_radiation_wavelength 1.54178
_diffrn_reflns_av_R_equivalents 0.0719
_diffrn_reflns_av_unetI/netI 0.1010
_diffrn_reflns_limit_h_max 22
_diffrn_reflns_limit_h_min -17
_diffrn_reflns_limit_k_max 25
_diffrn_reflns_limit_k_min -21
_diffrn_reflns_limit_l_max 34
_diffrn_reflns_limit_l_min -32
_diffrn_reflns_number 68962
_diffrn_reflns_theta_full 66.01
_diffrn_reflns_theta_max 66.01
_diffrn_reflns_theta_min 3.25
_exptl_absorpt_coefficient_mu 4.584
_exptl_absorpt_correction_T_max 0.878
_exptl_absorpt_correction_T_min 0.567
_exptl_absorpt_correction_type multi-scan
_exptl_absorpt_process_details sadabs
_exptl_crystal_colour yellow
_exptl_crystal_density_diffrn 1.413
_exptl_crystal_density_method 'not measured'
_exptl_crystal_description block
_exptl_crystal_F_000 4472
_exptl_crystal_size_max 0.22
_exptl_crystal_size_mid 0.21
_exptl_crystal_size_min 0.20
_refine_diff_density_max 2.149
_refine_diff_density_min -1.580
_refine_diff_density_rms 0.163
_refine_ls_extinction_method none
_refine_ls_goodness_of_fit_ref 1.071
_refine_ls_hydrogen_treatment mixed
_refine_ls_matrix_type full
_refine_ls_number_parameters 2657
_refine_ls_number_reflns 35249
_refine_ls_number_restraints 0
_refine_ls_restrained_S_all 1.071
_refine_ls_R_factor_all 0.1397
_refine_ls_R_factor_gt 0.1105
_refine_ls_shift/su_max 0.001
_refine_ls_shift/su_mean 0.000
_refine_ls_structure_factor_coef Fsqd
_refine_ls_weighting_details 'calc w=1/[\s^2^(Fo^2^)+(0.0612P)^2^+157.7427P] where P=(Fo^2^+2Fc^2^)/3'
_refine_ls_weighting_scheme calc
_refine_ls_wR_factor_gt 0.2802
_refine_ls_wR_factor_ref 0.2974
_reflns_number_gt 25153
_reflns_number_total 35249
_reflns_threshold_expression >2sigma(I)
_cod_data_source_file jp5b08431_si_003.cif
_cod_data_source_block 2-Co
_cod_original_cell_volume 10145.2(4)
_cod_original_sg_symbol_H-M P-1
_cod_database_code 1554042

loop_
_symmetry_equiv_pos_as_xyz
'x, y, z'
'-x, -y, -z'

loop_
_atom_site_label
_atom_site_type_symbol
_atom_site_fract_x
_atom_site_fract_y
_atom_site_fract_z
_atom_site_U_iso_or_equiv
_atom_site_adp_type
_atom_site_occupancy
_atom_site_symmetry_multiplicity
_atom_site_calc_flag
_atom_site_refinement_flags
_atom_site_disorder_assembly
_atom_site_disorder_group
Co1 Co 0.21135(7) 0.21778(6) 0.16978(4) 0.0152(3) Uani 1 1 d . . .
Co2 Co 0.39846(7) 0.26116(6) 0.23070(4) 0.0128(3) Uani 1 1 d . . .
Co3 Co 0.10897(7) 0.72280(6) 0.26287(4) 0.0120(3) Uani 1 1 d . . .
Co4 Co 0.32009(7) 0.74861(6) 0.32420(4) 0.0128(3) Uani 1 1 d . . .
N1 N 0.1416(4) 0.2702(3) 0.1241(2) 0.0166(14) Uani 1 1 d . . .
N2 N 0.1272(4) 0.2434(3) 0.2225(2) 0.0144(13) Uani 1 1 d . . .
N3 N 0.2805(4) 0.1619(3) 0.2158(2) 0.0167(14) Uani 1 1 d . . .
N4 N 0.2939(4) 0.1882(3) 0.1168(2) 0.0178(14) Uani 1 1 d . . .
N5 N -0.2448(4) 0.5692(4) 0.2019(3) 0.0286(17) Uani 1 1 d . . .
N6 N 0.7338(5) 0.0395(5) 0.1438(3) 0.039(2) Uani 1 1 d . . .
N7 N 0.2941(3) 0.3150(3) 0.2209(2) 0.0135(13) Uani 1 1 d . . .
N8 N 0.4334(3) 0.2965(3) 0.1622(2) 0.0138(13) Uani 1 1 d . . .
N9 N 0.5029(4) 0.2117(3) 0.2405(2) 0.0161(14) Uani 1 1 d . . .
N10 N 0.3643(4) 0.2303(3) 0.3000(2) 0.0167(14) Uani 1 1 d . . .
N11 N 0.5961(5) -0.0719(4) 0.4850(3) 0.0350(19) Uani 1 1 d . . .
N12 N 0.1630(5) 0.4602(5) -0.0381(3) 0.038(2) Uani 1 1 d . . .
N13 N 0.1447(3) 0.7511(3) 0.1940(2) 0.0147(13) Uani 1 1 d . . .
N14 N 0.2122(3) 0.6655(3) 0.2728(2) 0.0122(13) Uani 1 1 d . . .
N15 N 0.0716(3) 0.6880(3) 0.3302(2) 0.0124(13) Uani 1 1 d . . .
N16 N 0.0058(3) 0.7794(3) 0.2534(2) 0.0157(13) Uani 1 1 d . . .
N17 N -0.0610(4) 1.0857(4) 0.0188(2) 0.0221(15) Uani 1 1 d . . .
N18 N 0.3296(5) 0.5145(5) 0.5359(3) 0.044(2) Uani 1 1 d . . .
N19 N 0.3920(4) 0.6880(3) 0.3673(2) 0.0154(13) Uani 1 1 d . . .
N20 N 0.3996(4) 0.7273(3) 0.2692(2) 0.0145(13) Uani 1 1 d . . .
N21 N 0.2479(4) 0.8082(3) 0.2816(2) 0.0144(13) Uani 1 1 d . . .
N22 N 0.2440(4) 0.7774(3) 0.3793(2) 0.0129(13) Uani 1 1 d . . .
N23 N -0.2026(5) 0.9435(5) 0.3653(3) 0.042(2) Uani 1 1 d . . .
N24 N 0.7616(4) 0.3839(4) 0.2866(3) 0.0296(18) Uani 1 1 d . . .
O1 O 0.1754(3) 0.0268(3) 0.2809(2) 0.0280(14) Uani 1 1 d . . .
O2 O 0.1203(3) 0.1317(3) 0.0677(2) 0.0265(13) Uani 1 1 d . . .
O3 O -0.2999(3) 0.5739(3) 0.1845(3) 0.0369(16) Uani 1 1 d . . .
O4 O -0.2459(4) 0.6104(3) 0.2245(3) 0.0371(16) Uani 1 1 d . . .
O5 O 0.7633(5) -0.0191(5) 0.1631(3) 0.069(3) Uani 1 1 d . . .
O6 O 0.7672(4) 0.0814(4) 0.1214(3) 0.054(2) Uani 1 1 d . . .
O7 O 0.5926(3) 0.3582(3) 0.2178(2) 0.0231(13) Uani 1 1 d . . .
O8 O 0.2488(3) 0.4468(3) 0.3047(2) 0.0229(13) Uani 1 1 d . . .
O9 O 0.5627(5) -0.1146(4) 0.5033(3) 0.0472(19) Uani 1 1 d . . .
O10 O 0.6481(4) -0.0689(4) 0.5007(3) 0.052(2) Uani 1 1 d . . .
O11 O 0.1782(5) 0.4218(4) -0.0669(3) 0.057(2) Uani 1 1 d . . .
O12 O 0.1189(5) 0.5199(5) -0.0430(3) 0.062(2) Uani 1 1 d . . .
O13 O -0.0452(3) 0.5811(3) 0.3187(2) 0.0269(13) Uani 1 1 d . . .
O14 O 0.2291(3) 0.5696(3) 0.1484(2) 0.0244(13) Uani 1 1 d . . .
O15 O -0.1090(3) 1.0867(3) -0.0037(2) 0.0274(14) Uani 1 1 d . . .
O16 O -0.0290(3) 1.1298(3) 0.0079(2) 0.0279(14) Uani 1 1 d . . .
O17 O 0.3719(5) 0.4551(5) 0.5414(3) 0.068(3) Uani 1 1 d . . .
O18 O 0.3123(6) 0.5511(5) 0.5659(3) 0.071(3) Uani 1 1 d . . .
O19 O 0.3281(3) 0.8804(3) 0.42574(18) 0.0194(12) Uani 1 1 d . . .
O20 O 0.4193(3) 0.9166(3) 0.20279(19) 0.0219(12) Uani 1 1 d . . .
O21 O -0.2324(4) 1.0036(4) 0.3467(3) 0.061(2) Uani 1 1 d . . .
O22 O -0.2388(4) 0.9039(4) 0.3880(4) 0.057(2) Uani 1 1 d . . .
O23 O 0.8149(4) 0.3744(4) 0.3071(3) 0.051(2) Uani 1 1 d . . .
O24 O 0.7609(4) 0.3439(4) 0.2640(3) 0.0403(17) Uani 1 1 d . . .
C1 C 0.0725(5) 0.3229(4) 0.1310(3) 0.0195(17) Uani 1 1 d . . .
C2 C 0.0419(5) 0.3499(5) 0.0852(3) 0.028(2) Uani 1 1 d . . .
H2A H -0.0014 0.3886 0.0789 0.033 Uiso 1 1 calc R . .
C3 C 0.0885(5) 0.3082(5) 0.0536(3) 0.0256(19) Uani 1 1 d . . .
H3A H 0.0808 0.3106 0.0224 0.031 Uiso 1 1 calc R . .
C4 C 0.1517(5) 0.2596(5) 0.0770(3) 0.0228(18) Uani 1 1 d . . .
C5 C 0.2154(5) 0.2134(4) 0.0545(3) 0.0228(18) Uani 1 1 d . . .
C6 C 0.2858(5) 0.1844(4) 0.0718(3) 0.0218(18) Uani 1 1 d . . .
C7 C 0.3594(5) 0.1533(4) 0.0436(3) 0.0230(18) Uani 1 1 d . . .
H7A H 0.3686 0.1442 0.0124 0.028 Uiso 1 1 calc R . .
C8 C 0.4135(5) 0.1396(4) 0.0720(3) 0.0211(18) Uani 1 1 d . . .
H8A H 0.4668 0.1215 0.0630 0.025 Uiso 1 1 calc R . .
C9 C 0.3724(5) 0.1584(4) 0.1181(3) 0.0178(16) Uani 1 1 d . . .
C10 C 0.4055(5) 0.1383(4) 0.1599(3) 0.0181(17) Uani 1 1 d . . .
C11 C 0.3597(5) 0.1374(4) 0.2074(3) 0.0175(16) Uani 1 1 d . . .
C12 C 0.3876(5) 0.1016(4) 0.2528(3) 0.0185(17) Uani 1 1 d . . .
H12A H 0.4387 0.0839 0.2575 0.022 Uiso 1 1 calc R . .
C13 C 0.3245(4) 0.0989(4) 0.2876(3) 0.0161(16) Uani 1 1 d . . .
H13A H 0.3242 0.0759 0.3203 0.019 Uiso 1 1 calc R . .
C14 C 0.2582(5) 0.1383(4) 0.2644(3) 0.0169(16) Uani 1 1 d . . .
C15 C 0.1821(5) 0.1521(4) 0.2896(3) 0.0165(16) Uani 1 1 d . . .
C15C C -0.3863(14) 0.7214(14) 0.4331(9) 0.061(8) Uani 0.505(18) 1 d P A 2
H15S H -0.3538 0.6742 0.4422 0.091 Uiso 0.505(18) 1 calc PR A 2
H15T H -0.4369 0.7221 0.4324 0.091 Uiso 0.505(18) 1 calc PR A 2
H15U H -0.3899 0.7474 0.4566 0.091 Uiso 0.505(18) 1 calc PR A 2
C15A C -0.3986(13) 0.7541(13) 0.3447(9) 0.053(7) Uani 0.505(18) 1 d P A 2
H15V H -0.4097 0.7113 0.3538 0.079 Uiso 0.505(18) 1 calc PR A 2
H15W H -0.3692 0.7582 0.3120 0.079 Uiso 0.505(18) 1 calc PR A 2
H15X H -0.4461 0.7925 0.3458 0.079 Uiso 0.505(18) 1 calc PR A 2
C15B C -0.3594(15) 0.8274(13) 0.3803(11) 0.060(8) Uani 0.505(18) 1 d P A 2
H15Y H -0.3556 0.8311 0.4120 0.090 Uiso 0.505(18) 1 calc PR A 2
H15Z H -0.4089 0.8577 0.3723 0.090 Uiso 0.505(18) 1 calc PR A 2
H16M H -0.3193 0.8405 0.3561 0.090 Uiso 0.505(18) 1 calc PR A 2
C16 C 0.1222(5) 0.2079(4) 0.2704(3) 0.0179(16) Uani 1 1 d . . .
C17 C 0.0483(5) 0.2382(4) 0.2986(3) 0.0221(18) Uani 1 1 d . . .
H17A H 0.0306 0.2223 0.3315 0.027 Uiso 1 1 calc R . .
C18 C 0.0095(5) 0.2942(4) 0.2680(3) 0.0217(18) Uani 1 1 d . . .
H18A H -0.0391 0.3257 0.2763 0.026 Uiso 1 1 calc R . .
C19 C 0.0576(5) 0.2962(4) 0.2199(3) 0.0179(16) Uani 1 1 d . . .
C20 C 0.0330(5) 0.3394(4) 0.1765(3) 0.0214(18) Uani 1 1 d . . .
C21 C 0.4907(5) 0.1095(4) 0.1546(3) 0.0183(17) Uani 1 1 d . . .
C22 C 0.5290(5) 0.0423(4) 0.1779(3) 0.0257(19) Uani 1 1 d . . .
H22A H 0.5010 0.0129 0.1957 0.031 Uiso 1 1 calc R . .
C23 C 0.6080(5) 0.0193(5) 0.1747(3) 0.033(2) Uani 1 1 d . . .
H23A H 0.6336 -0.0251 0.1909 0.040 Uiso 1 1 calc R . .
C24 C 0.6488(5) 0.0631(5) 0.1470(3) 0.028(2) Uani 1 1 d . . .
C25 C 0.6139(5) 0.1283(5) 0.1218(3) 0.0255(19) Uani 1 1 d . . .
H25A H 0.6427 0.1565 0.1030 0.031 Uiso 1 1 calc R . .
C26 C 0.5349(5) 0.1510(4) 0.1253(3) 0.0227(18) Uani 1 1 d . . .
H26A H 0.5103 0.1948 0.1078 0.027 Uiso 1 1 calc R . .
C27 C -0.0396(5) 0.3987(4) 0.1819(3) 0.0224(18) Uani 1 1 d . . .
C28 C -0.1046(5) 0.4066(5) 0.1633(3) 0.0247(19) Uani 1 1 d . . .
H28A H -0.1027 0.3738 0.1469 0.030 Uiso 1 1 calc R . .
C29 C -0.1716(5) 0.4628(5) 0.1690(3) 0.028(2) Uani 1 1 d . . .
H29A H -0.2143 0.4684 0.1562 0.033 Uiso 1 1 calc R . .
C30 C -0.1734(5) 0.5099(5) 0.1938(3) 0.0260(19) Uani 1 1 d . . .
C31 C -0.1120(5) 0.5032(5) 0.2140(3) 0.031(2) Uani 1 1 d . . .
H31A H -0.1157 0.5349 0.2320 0.037 Uiso 1 1 calc R . .
C32 C -0.0443(5) 0.4477(5) 0.2066(3) 0.030(2) Uani 1 1 d . . .
H32A H -0.0014 0.4435 0.2185 0.036 Uiso 1 1 calc R . .
C33 C 0.2083(5) 0.1887(4) 0.0129(3) 0.0234(18) Uani 1 1 d . . .
C34 C 0.2500(5) 0.2021(5) -0.0349(3) 0.0264(19) Uani 1 1 d . . .
H34A H 0.2806 0.2298 -0.0407 0.032 Uiso 1 1 calc R . .
C35 C 0.2481(6) 0.1764(5) -0.0739(3) 0.030(2) Uani 1 1 d . . .
C36 C 0.1972(6) 0.1382(5) -0.0639(3) 0.031(2) Uani 1 1 d . . .
H36A H 0.1906 0.1228 -0.0892 0.037 Uiso 1 1 calc R . .
C37 C 0.1562(5) 0.1230(4) -0.0159(3) 0.0242(18) Uani 1 1 d . . .
H37A H 0.1241 0.0965 -0.0099 0.029 Uiso 1 1 calc R . .
C38 C 0.1630(5) 0.1466(4) 0.0219(3) 0.0217(18) Uani 1 1 d . . .
C39 C 0.3017(6) 0.1860(5) -0.1234(4) 0.038(2) Uani 1 1 d . . .
C40 C 0.2753(8) 0.1749(8) -0.1650(4) 0.066(4) Uani 1 1 d . . .
H40A H 0.2702 0.1296 -0.1567 0.099 Uiso 1 1 calc R . .
H40B H 0.3127 0.1784 -0.1945 0.099 Uiso 1 1 calc R . .
H40C H 0.2264 0.2096 -0.1702 0.099 Uiso 1 1 calc R . .
C41 C 0.3107(6) 0.2594(6) -0.1361(4) 0.049(3) Uani 1 1 d . . .
H41A H 0.2614 0.2945 -0.1396 0.073 Uiso 1 1 calc R . .
H41B H 0.3464 0.2639 -0.1663 0.073 Uiso 1 1 calc R . .
H41C H 0.3299 0.2647 -0.1102 0.073 Uiso 1 1 calc R . .
C42 C 0.3826(7) 0.1320(7) -0.1182(4) 0.058(3) Uani 1 1 d . . .
H42A H 0.3794 0.0860 -0.1101 0.087 Uiso 1 1 calc R . .
H42B H 0.4012 0.1389 -0.0926 0.087 Uiso 1 1 calc R . .
H42C H 0.4175 0.1376 -0.1487 0.087 Uiso 1 1 calc R . .
C43 C 0.1638(5) 0.0853(4) 0.1057(3) 0.0244(18) Uani 1 1 d . . .
H43A H 0.2122 0.0936 0.1010 0.029 Uiso 1 1 calc R . .
H43B H 0.1754 0.0375 0.1037 0.029 Uiso 1 1 calc R . .
C44 C 0.1177(5) 0.0972(5) 0.1555(3) 0.0269(19) Uani 1 1 d . . .
H44A H 0.0744 0.0803 0.1627 0.032 Uiso 1 1 calc R . .
H44B H 0.0971 0.1467 0.1551 0.032 Uiso 1 1 calc R . .
C45 C 0.1666(5) 0.0605(4) 0.1958(3) 0.0253(19) Uani 1 1 d . . .
H45A H 0.1927 0.0123 0.1930 0.030 Uiso 1 1 calc R . .
H45B H 0.2060 0.0817 0.1906 0.030 Uiso 1 1 calc R . .
C46 C 0.1222(5) 0.0626(5) 0.2467(3) 0.0234(18) Uani 1 1 d . . .
H46A H 0.0961 0.1105 0.2505 0.028 Uiso 1 1 calc R . .
H46B H 0.0835 0.0403 0.2531 0.028 Uiso 1 1 calc R . .
C47 C 0.1563(5) 0.0428(4) 0.3276(3) 0.0221(18) Uani 1 1 d . . .
C48 C 0.1396(5) -0.0058(4) 0.3681(3) 0.0237(18) Uani 1 1 d . . .
H48A H 0.1333 -0.0451 0.3638 0.028 Uiso 1 1 calc R . .
C49 C 0.1319(5) 0.0034(4) 0.4157(3) 0.0209(18) Uani 1 1 d . . .
H49A H 0.1198 -0.0295 0.4425 0.025 Uiso 1 1 calc R . .
C50 C 0.1420(4) 0.0610(4) 0.4234(3) 0.0178(17) Uani 1 1 d . . .
C51 C 0.1580(4) 0.1100(4) 0.3821(3) 0.0189(17) Uani 1 1 d . . .
H51A H 0.1645 0.1491 0.3864 0.023 Uiso 1 1 calc R . .
C52 C 0.1643(4) 0.1020(4) 0.3345(3) 0.0161(16) Uani 1 1 d . . .
C53 C 0.1390(5) 0.0674(4) 0.4758(3) 0.0237(19) Uani 1 1 d . . .
C54 C 0.0616(6) 0.0669(7) 0.5060(4) 0.054(3) Uani 1 1 d . . .
H54A H 0.0526 0.0257 0.5049 0.081 Uiso 1 1 calc R . .
H54B H 0.0219 0.1073 0.4929 0.081 Uiso 1 1 calc R . .
H54C H 0.0608 0.0673 0.5393 0.081 Uiso 1 1 calc R . .
C55 C 0.2031(6) 0.0047(5) 0.4986(3) 0.040(2) Uani 1 1 d . . .
H55A H 0.1955 -0.0377 0.4987 0.059 Uiso 1 1 calc R . .
H55B H 0.2010 0.0075 0.5316 0.059 Uiso 1 1 calc R . .
H55C H 0.2526 0.0051 0.4795 0.059 Uiso 1 1 calc R . .
C56 C 0.1545(7) 0.1321(6) 0.4772(3) 0.047(3) Uani 1 1 d . . .
H56A H 0.1157 0.1727 0.4635 0.071 Uiso 1 1 calc R . .
H56B H 0.2045 0.1313 0.4584 0.071 Uiso 1 1 calc R . .
H56C H 0.1530 0.1330 0.5106 0.071 Uiso 1 1 calc R . .
C57 C 0.2640(4) 0.3427(4) 0.1772(3) 0.0140(15) Uani 1 1 d . . .
C58 C 0.1833(4) 0.3779(4) 0.1884(3) 0.0166(16) Uani 1 1 d . . .
H58A H 0.1494 0.3983 0.1660 0.020 Uiso 1 1 calc R . .
C59 C 0.1649(4) 0.3764(4) 0.2369(3) 0.0161(16) Uani 1 1 d . . .
H59A H 0.1165 0.3978 0.2540 0.019 Uiso 1 1 calc R . .
C60 C 0.2327(4) 0.3362(4) 0.2575(3) 0.0153(16) Uani 1 1 d . . .
C61 C 0.2359(4) 0.3189(4) 0.3071(3) 0.0156(16) Uani 1 1 d . . .
C62 C 0.2951(4) 0.2629(4) 0.3265(3) 0.0155(16) Uani 1 1 d . . .
C63 C 0.2924(5) 0.2296(4) 0.3775(3) 0.0211(17) Uani 1 1 d . . .
H63A H 0.2524 0.2429 0.4032 0.025 Uiso 1 1 calc R . .
C64 C 0.3588(5) 0.1755(4) 0.3812(3) 0.0232(18) Uani 1 1 d . . .
H64A H 0.3720 0.1431 0.4096 0.028 Uiso 1 1 calc R . .
C65 C 0.4051(5) 0.1776(4) 0.3329(3) 0.0190(17) Uani 1 1 d . . .
C66 C 0.4828(5) 0.1391(4) 0.3224(3) 0.0193(17) Uani 1 1 d . . .
C67 C 0.5309(5) 0.1574(4) 0.2786(3) 0.0193(17) Uani 1 1 d . . .
C68 C 0.6139(5) 0.1334(4) 0.2695(3) 0.0230(18) Uani 1 1 d . . .
H68A H 0.6460 0.0951 0.2879 0.028 Uiso 1 1 calc R . .
C69 C 0.6364(5) 0.1766(4) 0.2295(3) 0.0210(17) Uani 1 1 d . . .
H69A H 0.6869 0.1757 0.2162 0.025 Uiso 1 1 calc R . .
C70 C 0.5686(4) 0.2241(4) 0.2110(3) 0.0179(16) Uani 1 1 d . . .
C71 C 0.5679(4) 0.2736(4) 0.1674(3) 0.0171(16) Uani 1 1 d . . .
C72 C 0.5057(4) 0.3025(4) 0.1426(3) 0.0173(16) Uani 1 1 d . . .
C73 C 0.5073(5) 0.3375(4) 0.0921(3) 0.0207(17) Uani 1 1 d . . .
H73A H 0.5487 0.3494 0.0710 0.025 Uiso 1 1 calc R . .
C74 C 0.4381(4) 0.3500(4) 0.0807(3) 0.0183(17) Uani 1 1 d . . .
H74A H 0.4238 0.3700 0.0499 0.022 Uiso 1 1 calc R . .
C75 C 0.3900(5) 0.3267(4) 0.1249(3) 0.0164(16) Uani 1 1 d . . .
C76 C 0.3103(4) 0.3456(4) 0.1309(3) 0.0159(16) Uani 1 1 d . . .
C77 C 0.5167(5) 0.0822(4) 0.3622(3) 0.0185(17) Uani 1 1 d . . .
C78 C 0.4852(5) 0.0286(4) 0.3826(3) 0.0243(19) Uani 1 1 d . . .
H78A H 0.4464 0.0271 0.3692 0.029 Uiso 1 1 calc R . .
C79 C 0.5113(5) -0.0224(5) 0.4226(3) 0.0262(19) Uani 1 1 d . . .
H79A H 0.4902 -0.0580 0.4362 0.031 Uiso 1 1 calc R . .
C80 C 0.5694(5) -0.0190(4) 0.4415(3) 0.0241(19) Uani 1 1 d . . .
C81 C 0.6023(5) 0.0324(5) 0.4224(3) 0.0253(19) Uani 1 1 d . . .
H81A H 0.6416 0.0332 0.4357 0.030 Uiso 1 1 calc R . .
C82 C 0.5757(5) 0.0830(4) 0.3828(3) 0.0224(18) Uani 1 1 d . . .
H82A H 0.5973 0.1182 0.3696 0.027 Uiso 1 1 calc R . .
C83 C 0.2734(4) 0.3780(4) 0.0863(3) 0.0169(16) Uani 1 1 d . . .
C84 C 0.2192(5) 0.4436(4) 0.0808(3) 0.0211(17) Uani 1 1 d . . .
H84A H 0.2068 0.4697 0.1047 0.025 Uiso 1 1 calc R . .
C85 C 0.1825(5) 0.4714(5) 0.0396(3) 0.0252(19) Uani 1 1 d . . .
H85A H 0.1459 0.5157 0.0356 0.030 Uiso 1 1 calc R . .
C86 C 0.2023(5) 0.4312(5) 0.0052(3) 0.0248(19) Uani 1 1 d . . .
C87 C 0.2581(5) 0.3667(4) 0.0084(3) 0.0223(18) Uani 1 1 d . . .
H87A H 0.2715 0.3415 -0.0162 0.027 Uiso 1 1 calc R . .
C88 C 0.2938(5) 0.3404(4) 0.0492(3) 0.0201(17) Uani 1 1 d . . .
H88A H 0.3320 0.2969 0.0520 0.024 Uiso 1 1 calc R . .
C89 C 0.6339(4) 0.3006(4) 0.1486(3) 0.0193(17) Uani 1 1 d . . .
C90 C 0.6857(5) 0.2877(4) 0.1055(3) 0.0201(17) Uani 1 1 d . . .
H90A H 0.6804 0.2588 0.0885 0.024 Uiso 1 1 calc R . .
C91 C 0.7454(5) 0.3161(4) 0.0865(3) 0.0234(18) Uani 1 1 d . . .
C92 C 0.7513(5) 0.3591(5) 0.1138(3) 0.0255(19) Uani 1 1 d . . .
H92A H 0.7907 0.3785 0.1027 0.031 Uiso 1 1 calc R . .
C93 C 0.7005(5) 0.3732(4) 0.1562(3) 0.0222(18) Uani 1 1 d . . .
H93A H 0.7062 0.4015 0.1736 0.027 Uiso 1 1 calc R . .
C94 C 0.6403(4) 0.3453(4) 0.1736(3) 0.0184(17) Uani 1 1 d . . .
C95 C 0.7997(5) 0.3035(5) 0.0379(3) 0.029(2) Uani 1 1 d . . .
C96 C 0.7942(5) 0.2431(5) 0.0212(3) 0.034(2) Uani 1 1 d . . .
H96A H 0.8093 0.2011 0.0453 0.051 Uiso 1 1 calc R . .
H96B H 0.8280 0.2373 -0.0097 0.051 Uiso 1 1 calc R . .
H96C H 0.7420 0.2530 0.0175 0.051 Uiso 1 1 calc R . .
C97 C 0.8827(6) 0.2866(7) 0.0438(4) 0.050(3) Uani 1 1 d . . .
H97A H 0.8972 0.2446 0.0679 0.075 Uiso 1 1 calc R . .
H97B H 0.8869 0.3241 0.0542 0.075 Uiso 1 1 calc R . .
H97C H 0.9164 0.2805 0.0129 0.075 Uiso 1 1 calc R . .
C98 C 0.7751(8) 0.3701(6) -0.0007(4) 0.061(4) Uani 1 1 d . . .
H98A H 0.7784 0.4082 0.0095 0.092 Uiso 1 1 calc R . .
H98B H 0.7229 0.3797 -0.0042 0.092 Uiso 1 1 calc R . .
H98C H 0.8087 0.3642 -0.0316 0.092 Uiso 1 1 calc R . .
C99 C 0.5137(4) 0.4020(4) 0.2142(3) 0.0194(17) Uani 1 1 d . . .
H99A H 0.4960 0.3912 0.1895 0.023 Uiso 1 1 calc R . .
H99B H 0.5102 0.4506 0.2048 0.023 Uiso 1 1 calc R . .
C100 C 0.4640(4) 0.3886(4) 0.2639(3) 0.0212(18) Uani 1 1 d . . .
H10A H 0.4760 0.4074 0.2869 0.025 Uiso 1 1 calc R . .
H10B H 0.4763 0.3388 0.2760 0.025 Uiso 1 1 calc R . .
C101 C 0.3782(5) 0.4213(4) 0.2616(3) 0.0195(17) Uani 1 1 d . . .
H10C H 0.3671 0.4703 0.2467 0.023 Uiso 1 1 calc R . .
H10D H 0.3657 0.3996 0.2407 0.023 Uiso 1 1 calc R . .
C102 C 0.3268(4) 0.4143(4) 0.3115(3) 0.0190(17) Uani 1 1 d . . .
H10E H 0.3361 0.3655 0.3267 0.023 Uiso 1 1 calc R . .
H10F H 0.3380 0.4363 0.3328 0.023 Uiso 1 1 calc R . .
C103 C 0.1897(4) 0.4261(4) 0.3393(3) 0.0195(17) Uani 1 1 d . . .
C104 C 0.1381(5) 0.4723(4) 0.3676(3) 0.0213(18) Uani 1 1 d . . .
H10G H 0.1481 0.5115 0.3686 0.026 Uiso 1 1 calc R . .
C105 C 0.0703(5) 0.4599(4) 0.3949(3) 0.0213(18) Uani 1 1 d . . .
H10H H 0.0353 0.4915 0.4138 0.026 Uiso 1 1 calc R . .
C106 C 0.0543(4) 0.4022(4) 0.3944(3) 0.0196(17) Uani 1 1 d . . .
C107 C 0.1096(4) 0.3542(4) 0.3669(3) 0.0179(17) Uani 1 1 d . . .
H10I H 0.1008 0.3139 0.3670 0.022 Uiso 1 1 calc R . .
C108 C 0.1773(4) 0.3657(4) 0.3396(3) 0.0169(16) Uani 1 1 d . . .
C109 C -0.0235(5) 0.3913(4) 0.4193(3) 0.0231(18) Uani 1 1 d . . .
C110 C -0.0749(5) 0.4495(5) 0.4472(3) 0.030(2) Uani 1 1 d . . .
H11A H -0.0833 0.4937 0.4248 0.045 Uiso 1 1 calc R . .
H11B H -0.0500 0.4487 0.4726 0.045 Uiso 1 1 calc R . .
H11C H -0.1237 0.4426 0.4617 0.045 Uiso 1 1 calc R . .
C111 C -0.0648(5) 0.3944(5) 0.3788(4) 0.036(2) Uani 1 1 d . . .
H11D H -0.0727 0.4387 0.3567 0.053 Uiso 1 1 calc R . .
H11E H -0.1138 0.3880 0.3934 0.053 Uiso 1 1 calc R . .
H11F H -0.0335 0.3582 0.3609 0.053 Uiso 1 1 calc R . .
C112 C -0.0105(5) 0.3212(5) 0.4547(4) 0.035(2) Uani 1 1 d . . .
H11G H 0.0152 0.3199 0.4798 0.053 Uiso 1 1 calc R . .
H11H H 0.0207 0.2848 0.4371 0.053 Uiso 1 1 calc R . .
H11I H -0.0595 0.3147 0.4696 0.053 Uiso 1 1 calc R . .
C113 C 0.1072(4) 0.8063(4) 0.1617(3) 0.0158(16) Uani 1 1 d . . .
C114 C 0.1516(5) 0.8044(4) 0.1125(3) 0.0212(17) Uani 1 1 d . . .
H11J H 0.1395 0.8372 0.0841 0.025 Uiso 1 1 calc R . .
C115 C 0.2134(4) 0.7463(4) 0.1158(3) 0.0186(17) Uani 1 1 d . . .
H11K H 0.2510 0.7302 0.0899 0.022 Uiso 1 1 calc R . .
C116 C 0.2106(4) 0.7136(4) 0.1673(3) 0.0161(16) Uani 1 1 d . . .
C117 C 0.2699(4) 0.6592(4) 0.1869(3) 0.0133(15) Uani 1 1 d . . .
C118 C 0.2744(4) 0.6436(4) 0.2368(3) 0.0134(15) Uani 1 1 d . . .
C119 C 0.3419(4) 0.6030(4) 0.2583(3) 0.0173(16) Uani 1 1 d . . .
H11L H 0.3907 0.5814 0.2418 0.021 Uiso 1 1 calc R . .
C120 C 0.3218(4) 0.6017(4) 0.3069(3) 0.0158(16) Uani 1 1 d . . .
H12B H 0.3549 0.5814 0.3298 0.019 Uiso 1 1 calc R . .
C121 C 0.2402(4) 0.6374(4) 0.3169(3) 0.0129(15) Uani 1 1 d . . .
C122 C 0.1929(4) 0.6346(4) 0.3626(3) 0.0139(15) Uani 1 1 d . . .
C123 C 0.1131(4) 0.6540(4) 0.3678(3) 0.0156(16) Uani 1 1 d . . .
C124 C 0.0627(4) 0.6318(4) 0.4110(3) 0.0177(17) Uani 1 1 d . . .
H12C H 0.0754 0.6105 0.4421 0.021 Uiso 1 1 calc R . .
C125 C -0.0064(4) 0.6477(4) 0.3981(3) 0.0191(17) Uani 1 1 d . . .
H12D H -0.0490 0.6367 0.4181 0.023 Uiso 1 1 calc R . .
C126 C -0.0022(4) 0.6843(4) 0.3482(3) 0.0158(16) Uani 1 1 d . . .
C127 C -0.0643(4) 0.7181(4) 0.3232(3) 0.0159(16) Uani 1 1 d . . .
C128 C -0.0619(4) 0.7705(4) 0.2817(3) 0.0188(17) Uani 1 1 d . . .
C129 C -0.1271(5) 0.8225(4) 0.2620(3) 0.0237(18) Uani 1 1 d . . .
H12E H -0.1786 0.8258 0.2734 0.028 Uiso 1 1 calc R . .
C130 C -0.0998(5) 0.8663(4) 0.2235(3) 0.0235(18) Uani 1 1 d . . .
H13B H -0.1289 0.9074 0.2055 0.028 Uiso 1 1 calc R . .
C131 C -0.0171(5) 0.8364(4) 0.2162(3) 0.0210(17) Uani 1 1 d . . .
C132 C 0.0330(4) 0.8519(4) 0.1727(3) 0.0185(17) Uani 1 1 d . . .
C133 C 0.0046(4) 0.9140(4) 0.1345(3) 0.0190(17) Uani 1 1 d . . .
C134 C -0.0512(5) 0.9198(4) 0.1080(3) 0.0214(18) Uani 1 1 d . . .
H13C H -0.0732 0.8849 0.1156 0.026 Uiso 1 1 calc R . .
C135 C -0.0734(4) 0.9764(4) 0.0711(3) 0.0193(17) Uani 1 1 d . . .
H13D H -0.1103 0.9799 0.0538 0.023 Uiso 1 1 calc R . .
C136 C -0.0411(5) 1.0274(4) 0.0600(3) 0.0200(18) Uani 1 1 d . . .
C137 C 0.0134(5) 1.0256(4) 0.0855(3) 0.0234(18) Uani 1 1 d . . .
H13E H 0.0341 1.0613 0.0779 0.028 Uiso 1 1 calc R . .
C138 C 0.0351(5) 0.9675(4) 0.1227(3) 0.0235(18) Uani 1 1 d . . .
H13F H 0.0715 0.9645 0.1402 0.028 Uiso 1 1 calc R . .
C139 C 0.2281(4) 0.6024(4) 0.4080(3) 0.0161(16) Uani 1 1 d . . .
C140 C 0.2777(5) 0.5339(4) 0.4153(3) 0.0221(18) Uani 1 1 d . . .
H14A H 0.2887 0.5075 0.3918 0.027 Uiso 1 1 calc R . .
C141 C 0.3110(5) 0.5046(5) 0.4576(3) 0.027(2) Uani 1 1 d . . .
H14B H 0.3438 0.4587 0.4628 0.033 Uiso 1 1 calc R . .
C142 C 0.2941(5) 0.5451(5) 0.4911(3) 0.0252(19) Uani 1 1 d . . .
C143 C 0.2431(5) 0.6128(4) 0.4861(3) 0.0218(18) Uani 1 1 d . . .
H14C H 0.2318 0.6387 0.5100 0.026 Uiso 1 1 calc R . .
C144 C 0.2098(4) 0.6405(4) 0.4441(3) 0.0172(16) Uani 1 1 d . . .
H14D H 0.1746 0.6854 0.4401 0.021 Uiso 1 1 calc R . .
C145 C -0.1191(5) 0.6254(4) 0.3339(3) 0.0211(17) Uani 1 1 d . . .
C146 C -0.1313(4) 0.6917(4) 0.3393(3) 0.0189(17) Uani 1 1 d . . .
C147 C -0.2063(5) 0.7320(5) 0.3558(3) 0.0252(19) Uani 1 1 d . . .
H14E H -0.2153 0.7768 0.3592 0.030 Uiso 1 1 calc R . .
C148 C -0.2683(5) 0.7072(5) 0.3674(4) 0.030(2) Uani 1 1 d . A .
C149 C -0.2530(5) 0.6398(5) 0.3642(4) 0.033(2) Uani 1 1 d . . .
H14F H -0.2930 0.6212 0.3737 0.040 Uiso 1 1 calc R . .
C150 C -0.1796(5) 0.5991(5) 0.3473(3) 0.028(2) Uani 1 1 d . . .
H15A H -0.1707 0.5538 0.3448 0.034 Uiso 1 1 calc R . .
C151 C -0.3509(5) 0.7545(5) 0.3813(4) 0.038(2) Uani 1 1 d . . .
C152 C -0.3663(13) 0.8240(12) 0.3413(10) 0.050(7) Uani 0.495(18) 1 d P A 1
H15J H -0.3429 0.8535 0.3470 0.075 Uiso 0.495(18) 1 calc PR A 1
H15K H -0.4209 0.8474 0.3432 0.075 Uiso 0.495(18) 1 calc PR A 1
H15L H -0.3443 0.8133 0.3092 0.075 Uiso 0.495(18) 1 calc PR A 1
C153 C -0.4143(14) 0.7255(14) 0.3891(11) 0.061(8) Uani 0.495(18) 1 d P A 1
H15P H -0.4049 0.6832 0.4134 0.091 Uiso 0.495(18) 1 calc PR A 1
H15Q H -0.4163 0.7162 0.3588 0.091 Uiso 0.495(18) 1 calc PR A 1
H15R H -0.4627 0.7586 0.4002 0.091 Uiso 0.495(18) 1 calc PR A 1
C154 C -0.3534(14) 0.7771(14) 0.4288(9) 0.055(7) Uani 0.495(18) 1 d P A 1
H15M H -0.3450 0.7373 0.4552 0.083 Uiso 0.495(18) 1 calc PR A 1
H15N H -0.4030 0.8107 0.4371 0.083 Uiso 0.495(18) 1 calc PR A 1
H15O H -0.3138 0.7975 0.4233 0.083 Uiso 0.495(18) 1 calc PR A 1
C155 C -0.0135(5) 0.5972(5) 0.2674(3) 0.0238(18) Uani 1 1 d . . .
H15B H -0.0253 0.6471 0.2565 0.029 Uiso 1 1 calc R . .
H15C H -0.0364 0.5815 0.2482 0.029 Uiso 1 1 calc R . .
C156 C 0.0731(5) 0.5616(5) 0.2597(3) 0.0256(19) Uani 1 1 d . . .
H15D H 0.0841 0.5117 0.2705 0.031 Uiso 1 1 calc R . .
H15E H 0.0952 0.5766 0.2798 0.031 Uiso 1 1 calc R . .
C157 C 0.1115(5) 0.5772(5) 0.2058(3) 0.028(2) Uani 1 1 d . . .
H15F H 0.0917 0.5597 0.1860 0.034 Uiso 1 1 calc R . .
H15G H 0.0979 0.6272 0.1944 0.034 Uiso 1 1 calc R . .
C158 C 0.1979(5) 0.5453(4) 0.1986(3) 0.0238(18) Uani 1 1 d . . .
H15H H 0.2181 0.5586 0.2208 0.029 Uiso 1 1 calc R . .
H15I H 0.2126 0.4950 0.2057 0.029 Uiso 1 1 calc R . .
C159 C 0.3053(5) 0.5678(4) 0.1384(3) 0.0217(18) Uani 1 1 d . . .
C160 C 0.3584(5) 0.5239(4) 0.1085(3) 0.0243(19) Uani 1 1 d . . .
H16A H 0.3439 0.4924 0.0994 0.029 Uiso 1 1 calc R . .
C161 C 0.4326(5) 0.5262(4) 0.0920(3) 0.0219(18) Uani 1 1 d . . .
H16B H 0.4672 0.4963 0.0718 0.026 Uiso 1 1 calc R . .
C162 C 0.4565(4) 0.5714(4) 0.1047(3) 0.0186(17) Uani 1 1 d . . .
C163 C 0.4032(4) 0.6142(4) 0.1367(3) 0.0168(16) Uani 1 1 d . . .
H16C H 0.4187 0.6442 0.1468 0.020 Uiso 1 1 calc R . .
C164 C 0.3286(4) 0.6127(4) 0.1536(3) 0.0159(16) Uani 1 1 d . . .
C165 C 0.5365(5) 0.5795(4) 0.0843(3) 0.0211(18) Uani 1 1 d . . .
C166 C 0.5801(5) 0.5666(5) 0.1261(3) 0.027(2) Uani 1 1 d . . .
H16D H 0.5872 0.5201 0.1448 0.041 Uiso 1 1 calc R . .
H16E H 0.5507 0.5992 0.1471 0.041 Uiso 1 1 calc R . .
H16F H 0.6296 0.5725 0.1124 0.041 Uiso 1 1 calc R . .
C167 C 0.5254(5) 0.6541(4) 0.0552(3) 0.028(2) Uani 1 1 d . . .
H16G H 0.4982 0.6629 0.0289 0.042 Uiso 1 1 calc R . .
H16H H 0.5749 0.6599 0.0418 0.042 Uiso 1 1 calc R . .
H16I H 0.4960 0.6861 0.0766 0.042 Uiso 1 1 calc R . .
C168 C 0.5875(5) 0.5280(5) 0.0509(3) 0.0267(19) Uani 1 1 d . . .
H16J H 0.5943 0.4813 0.0692 0.040 Uiso 1 1 calc R . .
H16K H 0.6369 0.5345 0.0392 0.040 Uiso 1 1 calc R . .
H16L H 0.5631 0.5359 0.0235 0.040 Uiso 1 1 calc R . .
C169 C 0.1658(4) 0.8104(4) 0.3818(3) 0.0143(15) Uani 1 1 d . . .
C170 C 0.1272(4) 0.8318(4) 0.3416(3) 0.0144(15) Uani 1 1 d . . .
C171 C 0.1682(4) 0.8333(4) 0.2931(3) 0.0137(15) Uani 1 1 d . . .
C172 C 0.1359(5) 0.8710(4) 0.2496(3) 0.0185(17) Uani 1 1 d . . .
H17B H 0.0837 0.8898 0.2474 0.022 Uiso 1 1 calc R . .
C173 C 0.1959(4) 0.8740(4) 0.2123(3) 0.0142(15) Uani 1 1 d . . .
H17C H 0.1929 0.8974 0.1799 0.017 Uiso 1 1 calc R . .
C174 C 0.2650(4) 0.8341(4) 0.2325(3) 0.0142(15) Uani 1 1 d . . .
C175 C 0.3407(4) 0.8229(4) 0.2059(3) 0.0146(16) Uani 1 1 d . . .
C176 C 0.4029(4) 0.7686(4) 0.2231(3) 0.0166(16) Uani 1 1 d . . .
C177 C 0.4769(4) 0.7415(4) 0.1933(3) 0.0186(17) Uani 1 1 d . . .
H17D H 0.4941 0.7615 0.1613 0.022 Uiso 1 1 calc R . .
C178 C 0.5164(5) 0.6816(4) 0.2205(3) 0.0187(17) Uani 1 1 d . . .
H17E H 0.5649 0.6513 0.2102 0.022 Uiso 1 1 calc R . .
C179 C 0.4697(4) 0.6735(4) 0.2684(3) 0.0151(16) Uani 1 1 d . . .
C180 C 0.4942(4) 0.6240(4) 0.3093(3) 0.0174(16) Uani 1 1 d . . .
C181 C 0.4575(5) 0.6330(4) 0.3567(3) 0.0187(17) Uani 1 1 d . . .
C182 C 0.4903(5) 0.5978(4) 0.4006(3) 0.0202(17) Uani 1 1 d . . .
H18B H 0.5304 0.5557 0.4048 0.024 Uiso 1 1 calc R . .
C183 C 0.4521(5) 0.6371(4) 0.4342(3) 0.0213(18) Uani 1 1 d . . .
H18C H 0.4644 0.6298 0.4649 0.026 Uiso 1 1 calc R . .
C184 C 0.3892(5) 0.6924(4) 0.4146(3) 0.0170(16) Uani 1 1 d . . .
C185 C 0.3314(5) 0.7426(4) 0.4384(3) 0.0172(16) Uani 1 1 d . . .
C186 C 0.2604(5) 0.7779(4) 0.4231(3) 0.0162(16) Uani 1 1 d . . .
C187 C 0.1902(5) 0.8110(4) 0.4539(3) 0.0194(17) Uani 1 1 d . . .
H18D H 0.1856 0.8191 0.4848 0.023 Uiso 1 1 calc R . .
C188 C 0.1320(5) 0.8279(4) 0.4287(3) 0.0195(17) Uani 1 1 d . . .
H18E H 0.0795 0.8474 0.4400 0.023 Uiso 1 1 calc R . .
C189 C 0.0415(5) 0.8629(4) 0.3501(3) 0.0165(16) Uani 1 1 d . . .
C190 C -0.0037(5) 0.8218(4) 0.3793(3) 0.0194(17) Uani 1 1 d . . .
H19A H 0.0203 0.7766 0.3950 0.023 Uiso 1 1 calc R . .
C191 C -0.0833(5) 0.8483(4) 0.3847(3) 0.0227(18) Uani 1 1 d . . .
H19B H -0.1131 0.8209 0.4035 0.027 Uiso 1 1 calc R . .
C192 C -0.1181(5) 0.9157(5) 0.3620(3) 0.0247(19) Uani 1 1 d . . .
C193 C -0.0756(5) 0.9592(5) 0.3345(3) 0.0264(19) Uani 1 1 d . . .
H19C H -0.1000 1.0050 0.3201 0.032 Uiso 1 1 calc R . .
C194 C 0.0040(5) 0.9316(4) 0.3295(3) 0.0223(18) Uani 1 1 d . . .
H19D H 0.0334 0.9598 0.3118 0.027 Uiso 1 1 calc R . .
C195 C 0.5649(5) 0.5634(4) 0.3020(3) 0.0189(17) Uani 1 1 d . . .
C196 C 0.6314(5) 0.5527(5) 0.3199(3) 0.0239(18) Uani 1 1 d . . .
H19E H 0.6321 0.5855 0.3354 0.029 Uiso 1 1 calc R . .
C197 C 0.6957(5) 0.4948(5) 0.3151(3) 0.027(2) Uani 1 1 d . . .
H19F H 0.7392 0.4880 0.3275 0.032 Uiso 1 1 calc R . .
C198 C 0.6947(5) 0.4472(4) 0.2915(3) 0.0240(19) Uani 1 1 d . . .
C199 C 0.6312(4) 0.4562(4) 0.2718(3) 0.0207(17) Uani 1 1 d . . .
H19G H 0.6319 0.4238 0.2554 0.025 Uiso 1 1 calc R . .
C200 C 0.5670(5) 0.5147(4) 0.2772(3) 0.0194(17) Uani 1 1 d . . .
H20A H 0.5243 0.5217 0.2639 0.023 Uiso 1 1 calc R . .
C201 C 0.2568(5) 0.9263(5) 0.0264(3) 0.031(2) Uani 1 1 d . . .
H20B H 0.2261 0.9718 0.0326 0.047 Uiso 1 1 calc R . .
H20C H 0.2416 0.8918 0.0524 0.047 Uiso 1 1 calc R . .
H20D H 0.2492 0.9222 -0.0042 0.047 Uiso 1 1 calc R . .
C202 C 0.3905(6) 0.8422(5) 0.0139(3) 0.033(2) Uani 1 1 d . . .
H20E H 0.4444 0.8340 0.0120 0.049 Uiso 1 1 calc R . .
H20F H 0.3823 0.8383 -0.0166 0.049 Uiso 1 1 calc R . .
H20G H 0.3744 0.8084 0.0402 0.049 Uiso 1 1 calc R . .
C203 C 0.3653(5) 0.9695(5) -0.0195(3) 0.027(2) Uani 1 1 d . . .
H20H H 0.4186 0.9642 -0.0222 0.040 Uiso 1 1 calc R . .
H20I H 0.3335 1.0152 -0.0139 0.040 Uiso 1 1 calc R . .
H20J H 0.3573 0.9635 -0.0493 0.040 Uiso 1 1 calc R . .
C204 C 0.3437(5) 0.9150(4) 0.0235(3) 0.0229(18) Uani 1 1 d . . .
C205 C 0.3562(4) 0.8734(4) 0.1600(3) 0.0161(16) Uani 1 1 d . . .
C206 C 0.3401(4) 0.8742(4) 0.1154(3) 0.0171(16) Uani 1 1 d . . .
H20K H 0.3173 0.8430 0.1141 0.021 Uiso 1 1 calc R . .
C207 C 0.3572(4) 0.9203(4) 0.0723(3) 0.0168(16) Uani 1 1 d . . .
C208 C 0.3876(5) 0.9678(4) 0.0756(3) 0.0218(18) Uani 1 1 d . . .
H20L H 0.3961 1.0010 0.0479 0.026 Uiso 1 1 calc R . .
C209 C 0.4061(5) 0.9674(4) 0.1198(3) 0.0226(18) Uani 1 1 d . . .
H20M H 0.4283 0.9991 0.1209 0.027 Uiso 1 1 calc R . .
C210 C 0.3915(5) 0.9201(4) 0.1613(3) 0.0198(17) Uani 1 1 d . . .
C211 C 0.3621(5) 0.9365(4) 0.2451(3) 0.0193(17) Uani 1 1 d . . .
H21A H 0.3188 0.9209 0.2484 0.023 Uiso 1 1 calc R . .
H21B H 0.3431 0.9866 0.2415 0.023 Uiso 1 1 calc R . .
C212 C 0.4007(5) 0.9027(4) 0.2895(3) 0.0220(18) Uani 1 1 d . . .
H21C H 0.4398 0.9229 0.2873 0.026 Uiso 1 1 calc R . .
H21D H 0.4264 0.8535 0.2895 0.026 Uiso 1 1 calc R . .
C213 C 0.3444(5) 0.9110(4) 0.3378(3) 0.0190(17) Uani 1 1 d . . .
H21E H 0.3208 0.9600 0.3389 0.023 Uiso 1 1 calc R . .
H21F H 0.3036 0.8931 0.3394 0.023 Uiso 1 1 calc R . .
C214 C 0.3846(5) 0.8729(4) 0.3817(3) 0.0197(17) Uani 1 1 d . . .
H21G H 0.4097 0.8241 0.3804 0.024 Uiso 1 1 calc R . .
H21H H 0.4237 0.8922 0.3813 0.024 Uiso 1 1 calc R . .
C215 C 0.3734(5) 0.7204(4) 0.5203(3) 0.0227(18) Uani 1 1 d . . .
H21I H 0.3697 0.6761 0.5280 0.027 Uiso 1 1 calc R . .
C216 C 0.3498(4) 0.7649(4) 0.4775(3) 0.0167(16) Uani 1 1 d . . .
C217 C 0.3525(4) 0.8327(4) 0.4675(3) 0.0193(17) Uani 1 1 d . . .
C218 C 0.3783(5) 0.8535(5) 0.4995(3) 0.0222(18) Uani 1 1 d . . .
H21J H 0.3781 0.8990 0.4932 0.027 Uiso 1 1 calc R . .
C219 C 0.4044(5) 0.8073(4) 0.5408(3) 0.0230(18) Uani 1 1 d . . .
H21K H 0.4236 0.8216 0.5613 0.028 Uiso 1 1 calc R . .
C220 C 0.4023(5) 0.7389(5) 0.5525(3) 0.0233(19) Uani 1 1 d . . .
C221 C 0.4343(5) 0.6883(5) 0.5975(3) 0.026(2) Uani 1 1 d . . .
C222 C 0.4364(7) 0.6145(5) 0.5999(4) 0.045(3) Uani 1 1 d . . .
H22B H 0.4686 0.5985 0.5709 0.068 Uiso 1 1 calc R . .
H22C H 0.3850 0.6148 0.6020 0.068 Uiso 1 1 calc R . .
H22D H 0.4570 0.5840 0.6284 0.068 Uiso 1 1 calc R . .
C223 C 0.5157(6) 0.6865(6) 0.5949(4) 0.046(3) Uani 1 1 d . . .
H22E H 0.5153 0.7324 0.5932 0.070 Uiso 1 1 calc R . .
H22F H 0.5481 0.6699 0.5661 0.070 Uiso 1 1 calc R . .
H22G H 0.5354 0.6559 0.6236 0.070 Uiso 1 1 calc R . .
C224 C 0.3832(5) 0.7124(5) 0.6444(3) 0.033(2) Uani 1 1 d . . .
H22H H 0.3816 0.7585 0.6436 0.050 Uiso 1 1 calc R . .
H22I H 0.4043 0.6812 0.6726 0.050 Uiso 1 1 calc R . .
H22J H 0.3319 0.7125 0.6465 0.050 Uiso 1 1 calc R . .
C225 C 1.0482(8) 0.3092(10) 0.9054(5) 0.110(8) Uani 1 1 d . . .
H22K H 1.0858 0.2732 0.9247 0.132 Uiso 1 1 calc R . .
C226 C 0.8736(6) 0.1810(6) 0.3769(4) 0.040(2) Uani 1 1 d . . .
H22L H 0.8656 0.2071 0.3437 0.048 Uiso 1 1 calc R . .
C227 C 0.8433(6) 0.1984(6) 0.2177(5) 0.046(3) Uani 1 1 d . . .
H22M H 0.8037 0.2429 0.2079 0.055 Uiso 1 1 calc R . .
C228 C 0.2021(6) 0.3465(5) 0.4730(4) 0.034(2) Uani 1 1 d . . .
H22N H 0.1716 0.3629 0.4467 0.041 Uiso 1 1 calc R . .
Cl1 Cl 1.0028(3) 0.3792(2) 0.9341(2) 0.1042(15) Uani 1 1 d . . .
Cl2 Cl 0.9746(3) 0.2743(2) 0.90226(14) 0.0886(12) Uani 1 1 d . . .
Cl3 Cl 1.0944(3) 0.3313(4) 0.84663(19) 0.144(3) Uani 1 1 d . . .
Cl4 Cl 0.8892(2) 0.23420(19) 0.40767(13) 0.0750(11) Uani 1 1 d . . .
Cl5 Cl 0.95532(16) 0.10684(16) 0.37202(13) 0.0595(8) Uani 1 1 d . . .
Cl6 Cl 0.79172(16) 0.15824(18) 0.40667(11) 0.0589(8) Uani 1 1 d . . .
Cl7 Cl 0.92679(17) 0.21498(18) 0.21737(17) 0.0749(11) Uani 1 1 d . . .
Cl8 Cl 0.8603(2) 0.1459(2) 0.17552(12) 0.0702(9) Uani 1 1 d . . .
Cl9 Cl 0.80812(18) 0.15892(17) 0.27667(11) 0.0576(8) Uani 1 1 d . . .
Cl10 Cl 0.16685(19) 0.40859(16) 0.50976(12) 0.0636(10) Uani 1 1 d . . .
Cl11 Cl 0.19360(18) 0.26660(15) 0.50648(10) 0.0527(7) Uani 1 1 d . . .
Cl12 Cl 0.29955(14) 0.33747(13) 0.44603(9) 0.0390(6) Uani 1 1 d . . .

loop_
_atom_site_aniso_label
_atom_site_aniso_U_11
_atom_site_aniso_U_22
_atom_site_aniso_U_33
_atom_site_aniso_U_23
_atom_site_aniso_U_13
_atom_site_aniso_U_12
Co1 0.0209(7) 0.0140(7) 0.0102(6) -0.0030(5) -0.0031(5) -0.0046(5)
Co2 0.0111(6) 0.0151(6) 0.0090(6) -0.0062(5) 0.0016(4) -0.0004(5)
Co3 0.0086(6) 0.0146(6) 0.0083(6) -0.0035(5) 0.0000(4) 0.0010(5)
Co4 0.0156(6) 0.0134(6) 0.0070(6) -0.0030(5) -0.0013(5) -0.0022(5)
N1 0.016(3) 0.017(3) 0.013(3) -0.003(3) -0.001(3) -0.003(3)
N2 0.017(3) 0.013(3) 0.013(3) -0.003(3) -0.004(3) -0.004(3)
N3 0.026(4) 0.016(3) 0.011(3) -0.008(3) 0.002(3) -0.010(3)
N4 0.036(4) 0.011(3) 0.011(3) -0.002(2) -0.002(3) -0.013(3)
N5 0.021(4) 0.023(4) 0.032(4) 0.007(3) -0.009(3) -0.003(3)
N6 0.027(4) 0.047(6) 0.030(5) -0.008(4) -0.003(4) 0.001(4)
N7 0.013(3) 0.014(3) 0.010(3) -0.008(2) 0.005(2) -0.001(3)
N8 0.015(3) 0.014(3) 0.012(3) -0.010(3) 0.003(2) -0.002(3)
N9 0.013(3) 0.018(3) 0.014(3) -0.008(3) -0.001(2) 0.001(3)
N10 0.016(3) 0.018(3) 0.015(3) -0.011(3) 0.002(3) -0.002(3)
N11 0.036(5) 0.035(5) 0.019(4) -0.006(3) 0.002(3) 0.001(4)
N12 0.040(5) 0.047(6) 0.025(4) 0.009(4) -0.020(4) -0.015(4)
N13 0.012(3) 0.016(3) 0.012(3) -0.008(3) 0.003(2) 0.001(3)
N14 0.010(3) 0.016(3) 0.009(3) -0.006(2) 0.000(2) -0.002(2)
N15 0.012(3) 0.012(3) 0.014(3) -0.009(2) -0.001(2) 0.000(2)
N16 0.010(3) 0.017(3) 0.015(3) -0.003(3) -0.002(2) 0.001(3)
N17 0.024(4) 0.017(4) 0.015(3) -0.003(3) -0.001(3) 0.003(3)
N18 0.046(5) 0.059(6) 0.028(5) 0.007(4) -0.027(4) -0.016(5)
N19 0.025(4) 0.012(3) 0.010(3) -0.002(2) -0.004(3) -0.006(3)
N20 0.016(3) 0.019(3) 0.011(3) -0.004(3) -0.007(2) -0.005(3)
N21 0.015(3) 0.017(3) 0.011(3) -0.008(3) -0.001(2) -0.001(3)
N22 0.020(3) 0.012(3) 0.007(3) -0.001(2) -0.002(2) -0.006(3)
N23 0.027(5) 0.044(6) 0.049(5) -0.015(4) 0.004(4) -0.009(4)
N24 0.015(4) 0.039(5) 0.017(4) -0.004(3) 0.003(3) 0.005(3)
O1 0.032(3) 0.026(3) 0.021(3) -0.009(3) -0.003(3) -0.001(3)
O2 0.025(3) 0.038(4) 0.016(3) -0.005(3) -0.003(2) -0.011(3)
O3 0.016(3) 0.039(4) 0.044(4) -0.003(3) -0.009(3) 0.002(3)
O4 0.027(4) 0.033(4) 0.041(4) -0.010(3) -0.003(3) 0.002(3)
O5 0.035(4) 0.078(7) 0.058(6) 0.016(5) -0.008(4) 0.000(4)
O6 0.028(4) 0.059(5) 0.070(6) -0.024(4) -0.001(4) -0.007(4)
O7 0.020(3) 0.033(3) 0.016(3) -0.014(2) 0.002(2) -0.007(3)
O8 0.018(3) 0.019(3) 0.024(3) -0.005(2) 0.006(2) -0.003(2)
O9 0.065(5) 0.038(4) 0.028(4) 0.006(3) -0.009(3) -0.013(4)
O10 0.046(5) 0.077(6) 0.023(4) 0.008(4) -0.016(3) -0.015(4)
O11 0.087(7) 0.063(5) 0.030(4) 0.004(4) -0.035(4) -0.028(5)
O12 0.059(5) 0.065(6) 0.038(5) 0.006(4) -0.029(4) 0.007(4)
O13 0.024(3) 0.022(3) 0.032(3) -0.013(3) 0.004(3) -0.005(3)
O14 0.020(3) 0.035(4) 0.019(3) -0.009(3) 0.001(2) -0.011(3)
O15 0.029(3) 0.032(4) 0.016(3) 0.000(2) -0.011(2) -0.002(3)
O16 0.027(3) 0.023(3) 0.026(3) 0.002(3) -0.003(3) -0.005(3)
O17 0.075(6) 0.064(6) 0.055(5) 0.007(4) -0.049(5) -0.001(5)
O18 0.100(8) 0.086(7) 0.035(5) -0.008(5) -0.044(5) -0.019(6)
O19 0.027(3) 0.019(3) 0.007(3) -0.003(2) 0.000(2) -0.004(2)
O20 0.027(3) 0.026(3) 0.012(3) -0.007(2) -0.004(2) -0.006(2)
O21 0.015(3) 0.048(5) 0.083(6) 0.008(4) -0.002(4) 0.009(3)
O22 0.021(4) 0.045(5) 0.101(7) -0.025(5) 0.006(4) -0.009(3)
O23 0.027(4) 0.060(5) 0.049(5) -0.022(4) -0.012(3) 0.015(3)
O24 0.027(4) 0.035(4) 0.047(4) -0.019(3) 0.003(3) 0.004(3)
C1 0.023(4) 0.020(4) 0.018(4) 0.000(3) -0.007(3) -0.010(3)
C2 0.024(5) 0.032(5) 0.021(4) 0.002(4) -0.008(4) -0.005(4)
C3 0.029(5) 0.033(5) 0.016(4) -0.003(4) -0.010(3) -0.009(4)
C4 0.024(4) 0.028(5) 0.019(4) 0.000(3) -0.005(3) -0.013(4)
C5 0.031(5) 0.022(5) 0.017(4) -0.003(3) -0.002(3) -0.013(4)
C6 0.035(5) 0.017(4) 0.017(4) -0.006(3) -0.001(3) -0.013(4)
C7 0.032(5) 0.020(4) 0.017(4) -0.008(3) 0.000(3) -0.008(4)
C8 0.025(4) 0.018(4) 0.012(4) -0.004(3) 0.001(3) 0.000(3)
C9 0.026(4) 0.012(4) 0.013(4) -0.006(3) 0.002(3) -0.006(3)
C10 0.029(4) 0.011(4) 0.014(4) -0.008(3) 0.001(3) -0.005(3)
C11 0.024(4) 0.015(4) 0.012(4) -0.007(3) 0.003(3) -0.006(3)
C12 0.018(4) 0.022(4) 0.013(4) -0.008(3) -0.001(3) -0.002(3)
C13 0.023(4) 0.014(4) 0.012(4) -0.005(3) -0.005(3) -0.004(3)
C14 0.023(4) 0.018(4) 0.011(4) -0.008(3) -0.002(3) -0.005(3)
C15 0.023(4) 0.014(4) 0.013(4) -0.005(3) -0.001(3) -0.006(3)
C15C 0.046(15) 0.064(17) 0.053(16) -0.014(13) 0.005(12) -0.003(12)
C15A 0.043(13) 0.054(15) 0.055(16) -0.016(12) -0.017(11) -0.001(11)
C15B 0.051(15) 0.051(16) 0.07(2) -0.020(14) 0.002(13) -0.015(12)
C16 0.020(4) 0.019(4) 0.013(4) -0.006(3) -0.002(3) -0.004(3)
C17 0.021(4) 0.027(5) 0.016(4) -0.006(3) -0.004(3) -0.002(4)
C18 0.025(4) 0.016(4) 0.022(4) -0.007(3) -0.003(3) -0.003(3)
C19 0.020(4) 0.015(4) 0.020(4) -0.005(3) -0.007(3) -0.005(3)
C20 0.020(4) 0.023(5) 0.019(4) -0.001(3) -0.007(3) -0.005(3)
C21 0.024(4) 0.018(4) 0.014(4) -0.013(3) 0.001(3) -0.003(3)
C22 0.032(5) 0.023(5) 0.017(4) -0.008(3) 0.003(3) -0.006(4)
C23 0.033(5) 0.028(5) 0.026(5) -0.006(4) -0.002(4) 0.004(4)
C24 0.024(5) 0.036(5) 0.019(4) -0.015(4) 0.000(3) -0.002(4)
C25 0.027(5) 0.030(5) 0.018(4) -0.015(4) 0.005(3) -0.007(4)
C26 0.025(4) 0.023(5) 0.016(4) -0.013(3) 0.005(3) -0.003(4)
C27 0.020(4) 0.020(4) 0.025(4) 0.000(3) -0.007(3) -0.006(3)
C28 0.022(4) 0.027(5) 0.022(4) -0.001(4) -0.007(3) -0.007(4)
C29 0.019(4) 0.031(5) 0.026(5) 0.005(4) -0.008(4) -0.006(4)
C30 0.018(4) 0.025(5) 0.025(5) 0.000(4) -0.002(3) -0.001(4)
C31 0.029(5) 0.029(5) 0.036(5) -0.009(4) -0.012(4) -0.005(4)
C32 0.020(4) 0.030(5) 0.036(5) -0.004(4) -0.011(4) -0.002(4)
C33 0.035(5) 0.023(5) 0.015(4) -0.003(3) -0.004(3) -0.013(4)
C34 0.033(5) 0.029(5) 0.018(4) -0.003(4) -0.003(4) -0.012(4)
C35 0.038(5) 0.032(5) 0.018(4) -0.001(4) -0.005(4) -0.013(4)
C36 0.043(6) 0.034(5) 0.017(4) -0.007(4) -0.007(4) -0.013(4)
C37 0.028(5) 0.025(5) 0.020(4) -0.006(3) -0.004(3) -0.009(4)
C38 0.027(5) 0.025(5) 0.012(4) -0.006(3) -0.001(3) -0.008(4)
C39 0.049(6) 0.041(6) 0.026(5) -0.009(4) 0.002(4) -0.020(5)
C40 0.072(9) 0.097(11) 0.030(6) -0.016(7) 0.006(6) -0.038(8)
C41 0.045(6) 0.046(7) 0.033(6) 0.004(5) 0.012(5) -0.011(5)
C42 0.048(7) 0.061(8) 0.036(6) -0.006(6) 0.015(5) -0.004(6)
C43 0.033(5) 0.023(5) 0.020(4) -0.003(3) -0.008(4) -0.011(4)
C44 0.032(5) 0.030(5) 0.018(4) -0.008(4) 0.002(4) -0.012(4)
C45 0.040(5) 0.018(4) 0.023(5) -0.005(3) -0.013(4) -0.010(4)
C46 0.032(5) 0.024(5) 0.018(4) -0.004(3) -0.005(3) -0.012(4)
C47 0.026(4) 0.023(5) 0.011(4) -0.001(3) -0.003(3) -0.003(4)
C48 0.027(5) 0.021(4) 0.021(4) 0.000(3) -0.007(3) -0.006(4)
C49 0.019(4) 0.023(4) 0.013(4) 0.001(3) 0.000(3) -0.003(3)
C50 0.013(4) 0.022(4) 0.010(4) -0.002(3) 0.003(3) -0.001(3)
C51 0.019(4) 0.019(4) 0.015(4) -0.008(3) 0.000(3) -0.001(3)
C52 0.014(4) 0.017(4) 0.012(4) -0.001(3) -0.003(3) -0.001(3)
C53 0.028(5) 0.025(5) 0.012(4) -0.007(3) -0.001(3) -0.002(4)
C54 0.042(6) 0.091(10) 0.023(5) -0.023(6) 0.008(5) -0.016(6)
C55 0.050(6) 0.040(6) 0.024(5) -0.010(4) -0.013(4) -0.001(5)
C56 0.082(9) 0.042(6) 0.016(5) -0.008(4) -0.010(5) -0.016(6)
C57 0.018(4) 0.013(4) 0.011(4) -0.003(3) -0.001(3) -0.005(3)
C58 0.017(4) 0.021(4) 0.013(4) -0.006(3) -0.004(3) -0.005(3)
C59 0.017(4) 0.014(4) 0.016(4) -0.006(3) 0.000(3) -0.003(3)
C60 0.012(4) 0.018(4) 0.014(4) -0.007(3) 0.004(3) -0.004(3)
C61 0.015(4) 0.015(4) 0.015(4) -0.009(3) 0.003(3) -0.003(3)
C62 0.015(4) 0.016(4) 0.014(4) -0.010(3) 0.002(3) -0.001(3)
C63 0.025(4) 0.022(4) 0.013(4) -0.007(3) 0.003(3) -0.005(3)
C64 0.029(5) 0.021(4) 0.013(4) -0.006(3) 0.001(3) -0.002(4)
C65 0.025(4) 0.018(4) 0.011(4) -0.005(3) -0.001(3) -0.004(3)
C66 0.023(4) 0.021(4) 0.013(4) -0.006(3) -0.003(3) -0.004(3)
C67 0.023(4) 0.020(4) 0.013(4) -0.007(3) -0.002(3) -0.003(3)
C68 0.020(4) 0.027(5) 0.017(4) -0.009(3) -0.004(3) 0.002(3)
C69 0.016(4) 0.028(5) 0.017(4) -0.010(3) -0.001(3) -0.003(3)
C70 0.016(4) 0.020(4) 0.017(4) -0.011(3) 0.000(3) -0.003(3)
C71 0.017(4) 0.019(4) 0.015(4) -0.011(3) 0.002(3) -0.003(3)
C72 0.017(4) 0.019(4) 0.014(4) -0.010(3) 0.004(3) -0.004(3)
C73 0.020(4) 0.018(4) 0.019(4) -0.010(3) 0.006(3) -0.004(3)
C74 0.019(4) 0.018(4) 0.011(4) -0.005(3) 0.003(3) -0.001(3)
C75 0.022(4) 0.015(4) 0.012(4) -0.007(3) 0.001(3) -0.005(3)
C76 0.022(4) 0.012(4) 0.013(4) -0.006(3) -0.003(3) -0.003(3)
C77 0.025(4) 0.016(4) 0.011(4) -0.008(3) 0.000(3) -0.002(3)
C78 0.024(4) 0.027(5) 0.021(4) -0.010(4) -0.005(3) -0.002(4)
C79 0.027(5) 0.026(5) 0.018(4) -0.005(4) 0.000(3) -0.001(4)
C80 0.023(4) 0.025(5) 0.014(4) -0.007(3) -0.003(3) 0.005(4)
C81 0.028(5) 0.028(5) 0.018(4) -0.011(4) -0.005(3) -0.002(4)
C82 0.025(4) 0.024(5) 0.015(4) -0.004(3) -0.007(3) -0.002(4)
C83 0.020(4) 0.018(4) 0.012(4) -0.002(3) -0.001(3) -0.008(3)
C84 0.023(4) 0.020(4) 0.017(4) -0.003(3) -0.001(3) -0.005(3)
C85 0.022(4) 0.022(5) 0.023(5) 0.002(4) -0.002(3) -0.004(4)
C86 0.025(4) 0.032(5) 0.016(4) 0.005(4) -0.007(3) -0.011(4)
C87 0.031(5) 0.027(5) 0.010(4) 0.000(3) -0.002(3) -0.014(4)
C88 0.024(4) 0.020(4) 0.015(4) -0.005(3) -0.002(3) -0.006(3)
C89 0.013(4) 0.024(4) 0.016(4) -0.005(3) 0.000(3) -0.001(3)
C90 0.019(4) 0.024(4) 0.019(4) -0.011(3) 0.001(3) -0.007(3)
C91 0.017(4) 0.024(5) 0.027(5) -0.011(4) 0.003(3) -0.004(3)
C92 0.020(4) 0.033(5) 0.021(4) -0.008(4) 0.003(3) -0.009(4)
C93 0.021(4) 0.024(5) 0.025(4) -0.015(4) 0.002(3) -0.007(3)
C94 0.011(4) 0.025(4) 0.018(4) -0.010(3) 0.003(3) -0.004(3)
C95 0.024(5) 0.041(6) 0.023(5) -0.016(4) 0.007(4) -0.012(4)
C96 0.027(5) 0.044(6) 0.026(5) -0.020(4) 0.011(4) -0.007(4)
C97 0.031(6) 0.084(9) 0.046(7) -0.041(6) 0.014(5) -0.022(6)
C98 0.079(9) 0.051(7) 0.028(6) -0.001(5) 0.018(6) -0.016(7)
C99 0.017(4) 0.022(4) 0.017(4) -0.011(3) 0.003(3) -0.004(3)
C100 0.018(4) 0.027(5) 0.015(4) -0.009(3) 0.003(3) -0.005(3)
C101 0.022(4) 0.020(4) 0.017(4) -0.010(3) 0.002(3) -0.007(3)
C102 0.021(4) 0.018(4) 0.018(4) -0.009(3) 0.002(3) -0.005(3)
C103 0.015(4) 0.020(4) 0.017(4) -0.006(3) 0.005(3) -0.001(3)
C104 0.022(4) 0.017(4) 0.022(4) -0.008(3) 0.002(3) -0.004(3)
C105 0.019(4) 0.020(4) 0.019(4) -0.010(3) 0.005(3) 0.000(3)
C106 0.015(4) 0.023(4) 0.016(4) -0.008(3) 0.003(3) -0.001(3)
C107 0.016(4) 0.021(4) 0.013(4) -0.010(3) 0.004(3) -0.002(3)
C108 0.015(4) 0.018(4) 0.011(4) -0.005(3) 0.001(3) 0.003(3)
C109 0.018(4) 0.023(5) 0.022(4) -0.012(4) 0.011(3) -0.003(3)
C110 0.024(5) 0.031(5) 0.027(5) -0.013(4) 0.011(4) -0.005(4)
C111 0.021(5) 0.044(6) 0.040(6) -0.023(5) 0.005(4) -0.005(4)
C112 0.024(5) 0.034(6) 0.038(6) -0.013(4) 0.012(4) -0.006(4)
C113 0.019(4) 0.016(4) 0.013(4) -0.004(3) -0.002(3) -0.007(3)
C114 0.021(4) 0.025(5) 0.013(4) -0.003(3) -0.001(3) -0.005(4)
C115 0.018(4) 0.024(4) 0.012(4) -0.004(3) 0.001(3) -0.007(3)
C116 0.015(4) 0.015(4) 0.015(4) -0.007(3) 0.001(3) -0.001(3)
C117 0.011(4) 0.013(4) 0.012(4) -0.007(3) 0.002(3) 0.001(3)
C118 0.013(4) 0.015(4) 0.014(4) -0.007(3) -0.001(3) -0.004(3)
C119 0.017(4) 0.017(4) 0.015(4) -0.004(3) 0.000(3) -0.003(3)
C120 0.014(4) 0.019(4) 0.013(4) -0.002(3) -0.004(3) -0.004(3)
C121 0.016(4) 0.010(4) 0.012(4) -0.003(3) -0.002(3) -0.003(3)
C122 0.018(4) 0.011(4) 0.009(4) -0.003(3) -0.001(3) -0.001(3)
C123 0.020(4) 0.013(4) 0.012(4) -0.007(3) 0.000(3) -0.002(3)
C124 0.018(4) 0.018(4) 0.009(4) -0.003(3) 0.000(3) 0.001(3)
C125 0.016(4) 0.019(4) 0.016(4) -0.006(3) 0.006(3) -0.003(3)
C126 0.013(4) 0.017(4) 0.016(4) -0.009(3) 0.001(3) -0.002(3)
C127 0.010(4) 0.017(4) 0.019(4) -0.007(3) 0.000(3) -0.001(3)
C128 0.011(4) 0.022(4) 0.018(4) -0.003(3) -0.002(3) 0.000(3)
C129 0.015(4) 0.027(5) 0.022(4) -0.003(4) -0.004(3) 0.000(3)
C130 0.015(4) 0.021(4) 0.023(4) 0.000(3) -0.006(3) 0.005(3)
C131 0.016(4) 0.021(4) 0.019(4) -0.005(3) -0.002(3) 0.001(3)
C132 0.017(4) 0.020(4) 0.015(4) -0.001(3) -0.004(3) -0.003(3)
C133 0.018(4) 0.022(4) 0.013(4) -0.002(3) -0.006(3) 0.000(3)
C134 0.018(4) 0.024(5) 0.017(4) -0.001(3) -0.006(3) -0.002(3)
C135 0.014(4) 0.023(4) 0.018(4) -0.008(3) -0.006(3) 0.002(3)
C136 0.020(4) 0.021(4) 0.009(4) -0.003(3) -0.006(3) 0.007(3)
C137 0.024(4) 0.022(5) 0.021(4) -0.003(3) -0.005(3) -0.004(4)
C138 0.022(4) 0.027(5) 0.020(4) -0.002(3) -0.009(3) -0.004(4)
C139 0.018(4) 0.018(4) 0.012(4) -0.003(3) -0.001(3) -0.007(3)
C140 0.021(4) 0.023(5) 0.015(4) -0.001(3) -0.004(3) 0.000(3)
C141 0.022(4) 0.029(5) 0.024(5) 0.001(4) -0.007(4) -0.004(4)
C142 0.024(5) 0.033(5) 0.016(4) 0.005(4) -0.012(3) -0.009(4)
C143 0.030(5) 0.030(5) 0.008(4) -0.004(3) -0.003(3) -0.013(4)
C144 0.018(4) 0.019(4) 0.013(4) -0.002(3) 0.000(3) -0.007(3)
C145 0.016(4) 0.022(4) 0.025(4) -0.009(3) 0.001(3) -0.005(3)
C146 0.011(4) 0.023(4) 0.022(4) -0.005(3) -0.003(3) -0.004(3)
C147 0.019(4) 0.023(5) 0.032(5) -0.009(4) -0.001(4) -0.006(4)
C148 0.023(5) 0.027(5) 0.039(5) -0.013(4) 0.001(4) -0.008(4)
C149 0.017(4) 0.036(6) 0.045(6) -0.012(4) 0.001(4) -0.008(4)
C150 0.027(5) 0.023(5) 0.037(5) -0.010(4) -0.005(4) -0.008(4)
C151 0.020(5) 0.042(6) 0.047(6) -0.011(5) 0.000(4) -0.006(4)
C152 0.034(12) 0.050(15) 0.054(16) -0.005(12) -0.004(11) -0.006(10)
C153 0.046(15) 0.056(17) 0.07(2) -0.014(14) -0.002(13) -0.014(12)
C154 0.045(14) 0.059(17) 0.056(16) -0.020(13) -0.001(11) -0.009(12)
C155 0.019(4) 0.026(5) 0.027(5) -0.016(4) 0.001(3) -0.004(4)
C156 0.026(5) 0.022(5) 0.025(5) -0.011(4) 0.002(4) -0.004(4)
C157 0.025(5) 0.029(5) 0.033(5) -0.013(4) 0.002(4) -0.010(4)
C158 0.029(5) 0.021(4) 0.020(4) -0.009(3) 0.003(3) -0.008(4)
C159 0.018(4) 0.024(5) 0.019(4) -0.009(3) 0.003(3) -0.002(3)
C160 0.025(5) 0.024(5) 0.026(5) -0.015(4) 0.000(3) -0.006(4)
C161 0.018(4) 0.021(4) 0.019(4) -0.010(3) 0.005(3) 0.001(3)
C162 0.017(4) 0.024(4) 0.011(4) -0.007(3) 0.004(3) -0.003(3)
C163 0.016(4) 0.019(4) 0.010(4) -0.005(3) 0.001(3) 0.000(3)
C164 0.015(4) 0.019(4) 0.008(4) -0.004(3) 0.001(3) 0.001(3)
C165 0.017(4) 0.026(5) 0.013(4) -0.009(3) 0.008(3) -0.002(3)
C166 0.022(4) 0.034(5) 0.024(5) -0.008(4) -0.002(4) -0.006(4)
C167 0.023(5) 0.023(5) 0.029(5) -0.007(4) 0.008(4) -0.007(4)
C168 0.021(4) 0.028(5) 0.027(5) -0.012(4) 0.004(4) -0.004(4)
C169 0.023(4) 0.011(4) 0.010(4) -0.003(3) -0.001(3) -0.006(3)
C170 0.023(4) 0.009(4) 0.011(4) -0.004(3) 0.001(3) -0.006(3)
C171 0.020(4) 0.011(4) 0.010(4) -0.005(3) 0.000(3) -0.004(3)
C172 0.021(4) 0.018(4) 0.014(4) -0.006(3) -0.004(3) 0.000(3)
C173 0.016(4) 0.015(4) 0.010(4) -0.003(3) -0.003(3) -0.003(3)
C174 0.021(4) 0.012(4) 0.012(4) -0.006(3) -0.004(3) -0.004(3)
C175 0.020(4) 0.015(4) 0.008(4) -0.007(3) 0.002(3) -0.005(3)
C176 0.019(4) 0.020(4) 0.012(4) -0.006(3) -0.002(3) -0.006(3)
C177 0.019(4) 0.022(4) 0.012(4) -0.006(3) 0.004(3) -0.005(3)
C178 0.021(4) 0.017(4) 0.018(4) -0.010(3) 0.001(3) -0.003(3)
C179 0.018(4) 0.013(4) 0.017(4) -0.010(3) -0.003(3) -0.004(3)
C180 0.018(4) 0.021(4) 0.015(4) -0.005(3) -0.006(3) -0.006(3)
C181 0.018(4) 0.019(4) 0.018(4) -0.006(3) -0.007(3) -0.002(3)
C182 0.023(4) 0.016(4) 0.019(4) -0.003(3) -0.008(3) 0.000(3)
C183 0.024(4) 0.022(4) 0.015(4) -0.003(3) -0.009(3) -0.002(3)
C184 0.022(4) 0.016(4) 0.013(4) -0.003(3) -0.001(3) -0.007(3)
C185 0.023(4) 0.015(4) 0.013(4) -0.003(3) -0.004(3) -0.005(3)
C186 0.022(4) 0.015(4) 0.011(4) -0.004(3) 0.001(3) -0.007(3)
C187 0.024(4) 0.019(4) 0.011(4) -0.004(3) -0.001(3) -0.004(3)
C188 0.024(4) 0.016(4) 0.013(4) -0.003(3) 0.003(3) -0.005(3)
C189 0.024(4) 0.017(4) 0.012(4) -0.008(3) 0.001(3) -0.008(3)
C190 0.025(4) 0.016(4) 0.016(4) -0.009(3) 0.001(3) -0.005(3)
C191 0.024(4) 0.022(5) 0.021(4) -0.011(3) 0.005(3) -0.007(4)
C192 0.019(4) 0.029(5) 0.025(5) -0.015(4) 0.002(3) -0.002(4)
C193 0.025(5) 0.021(5) 0.025(5) -0.006(4) -0.003(4) 0.001(4)
C194 0.020(4) 0.023(4) 0.018(4) -0.008(3) 0.004(3) -0.003(3)
C195 0.017(4) 0.022(4) 0.013(4) -0.005(3) 0.000(3) -0.002(3)
C196 0.019(4) 0.030(5) 0.023(4) -0.010(4) -0.007(3) -0.003(4)
C197 0.017(4) 0.035(5) 0.021(4) -0.006(4) -0.005(3) 0.000(4)
C198 0.018(4) 0.025(5) 0.018(4) -0.004(3) 0.002(3) 0.001(3)
C199 0.018(4) 0.021(4) 0.018(4) -0.008(3) 0.000(3) 0.000(3)
C200 0.019(4) 0.020(4) 0.020(4) -0.006(3) -0.005(3) -0.005(3)
C201 0.040(6) 0.037(6) 0.020(5) -0.004(4) -0.007(4) -0.016(4)
C202 0.053(6) 0.029(5) 0.014(4) -0.007(4) -0.003(4) -0.010(4)
C203 0.034(5) 0.030(5) 0.012(4) -0.006(3) -0.001(3) -0.006(4)
C204 0.031(5) 0.026(5) 0.009(4) -0.002(3) -0.003(3) -0.008(4)
C205 0.019(4) 0.016(4) 0.009(4) -0.002(3) 0.000(3) -0.003(3)
C206 0.020(4) 0.018(4) 0.011(4) -0.004(3) 0.000(3) -0.003(3)
C207 0.017(4) 0.020(4) 0.005(3) -0.002(3) 0.002(3) 0.000(3)
C208 0.030(5) 0.020(4) 0.011(4) -0.001(3) -0.003(3) -0.006(4)
C209 0.036(5) 0.019(4) 0.017(4) -0.002(3) -0.003(3) -0.015(4)
C210 0.025(4) 0.022(4) 0.009(4) -0.002(3) -0.003(3) -0.005(3)
C211 0.025(4) 0.020(4) 0.015(4) -0.006(3) -0.001(3) -0.010(3)
C212 0.030(5) 0.023(5) 0.013(4) -0.003(3) -0.007(3) -0.006(4)
C213 0.030(5) 0.012(4) 0.014(4) -0.005(3) -0.002(3) -0.006(3)
C214 0.025(4) 0.021(4) 0.014(4) -0.007(3) -0.002(3) -0.006(3)
C215 0.023(4) 0.023(5) 0.015(4) -0.004(3) 0.000(3) -0.003(3)
C216 0.017(4) 0.022(4) 0.010(4) -0.007(3) 0.001(3) -0.004(3)
C217 0.016(4) 0.026(5) 0.010(4) -0.004(3) -0.001(3) 0.000(3)
C218 0.028(5) 0.024(5) 0.013(4) -0.007(3) 0.001(3) -0.008(4)
C219 0.026(5) 0.028(5) 0.014(4) -0.010(3) -0.001(3) -0.007(4)
C220 0.020(4) 0.033(5) 0.011(4) -0.006(3) -0.001(3) -0.002(4)
C221 0.030(5) 0.034(5) 0.009(4) -0.004(3) -0.006(3) -0.003(4)
C222 0.053(7) 0.044(6) 0.024(5) 0.000(4) -0.016(5) 0.002(5)
C223 0.025(5) 0.071(8) 0.021(5) 0.006(5) -0.004(4) -0.002(5)
C224 0.029(5) 0.045(6) 0.015(4) -0.006(4) 0.001(4) -0.005(4)
C225 0.044(8) 0.135(15) 0.050(9) 0.025(9) 0.011(7) 0.037(9)
C226 0.031(5) 0.044(6) 0.035(6) -0.008(5) 0.001(4) -0.007(5)
C227 0.026(5) 0.038(6) 0.075(8) -0.016(6) -0.012(5) -0.006(5)
C228 0.032(5) 0.035(6) 0.033(5) -0.013(4) 0.008(4) -0.014(4)
Cl1 0.093(3) 0.088(3) 0.137(4) -0.033(3) -0.034(3) -0.018(2)
Cl2 0.122(4) 0.090(3) 0.060(2) -0.014(2) 0.000(2) -0.053(3)
Cl3 0.070(3) 0.196(6) 0.082(3) 0.033(3) 0.014(2) -0.014(3)
Cl4 0.101(3) 0.076(2) 0.057(2) -0.0375(18) 0.0300(18) -0.051(2)
Cl5 0.0353(15) 0.0491(17) 0.083(2) -0.0190(15) -0.0036(14) -0.0026(12)
Cl6 0.0321(14) 0.078(2) 0.0541(18) -0.0048(15) 0.0013(12) -0.0162(14)
Cl7 0.0339(15) 0.057(2) 0.141(4) -0.043(2) -0.0081(18) -0.0118(14)
Cl8 0.064(2) 0.101(3) 0.057(2) -0.0335(19) 0.0008(15) -0.0349(19)
Cl9 0.0538(17) 0.068(2) 0.0497(17) -0.0108(14) -0.0142(13) -0.0168(15)
Cl10 0.069(2) 0.0566(18) 0.067(2) -0.0433(16) 0.0403(16) -0.0351(16)
Cl11 0.073(2) 0.0466(16) 0.0399(15) -0.0154(12) 0.0162(13) -0.0336(15)
Cl12 0.0326(12) 0.0480(15) 0.0357(13) -0.0188(11) 0.0085(10) -0.0146(11)

loop_
_atom_type_symbol
_atom_type_description
_atom_type_scat_dispersion_real
_atom_type_scat_dispersion_imag
_atom_type_scat_source
C C 0.0181 0.0091 'International Tables Vol C Tables 4.2.6.8 and 6.1.1.4'
H H 0.0000 0.0000 'International Tables Vol C Tables 4.2.6.8 and 6.1.1.4'
N N 0.0311 0.0180 'International Tables Vol C Tables 4.2.6.8 and 6.1.1.4'
O O 0.0492 0.0322 'International Tables Vol C Tables 4.2.6.8 and 6.1.1.4'
Cl Cl 0.3639 0.7018 'International Tables Vol C Tables 4.2.6.8 and 6.1.1.4'
Co Co -2.3653 3.6143 'International Tables Vol C Tables 4.2.6.8 and 6.1.1.4'

loop_
_geom_angle_atom_site_label_1
_geom_angle_atom_site_label_2
_geom_angle_atom_site_label_3
_geom_angle
N2 Co1 N1 88.8(3)
N2 Co1 N4 176.9(3)
N1 Co1 N4 90.8(3)
N2 Co1 N3 91.3(3)
N1 Co1 N3 177.7(3)
N4 Co1 N3 89.0(3)
N9 Co2 N7 177.2(3)
N9 Co2 N10 88.9(3)
N7 Co2 N10 91.6(3)
N9 Co2 N8 90.9(3)
N7 Co2 N8 88.4(3)
N10 Co2 N8 176.8(3)
N16 Co3 N15 90.4(3)
N16 Co3 N14 179.5(3)
N15 Co3 N14 89.2(3)
N16 Co3 N13 89.3(3)
N15 Co3 N13 174.9(3)
N14 Co3 N13 91.1(3)
N20 Co4 N22 174.2(3)
N20 Co4 N21 91.0(3)
N22 Co4 N21 89.3(3)
N20 Co4 N19 89.3(3)
N22 Co4 N19 90.5(3)
N21 Co4 N19 179.4(3)
C1 N1 C4 106.6(6)
C1 N1 Co1 128.3(5)
C4 N1 Co1 125.1(5)
C16 N2 C19 105.6(6)
C16 N2 Co1 126.0(5)
C19 N2 Co1 128.2(5)
C14 N3 C11 106.0(6)
C14 N3 Co1 125.2(5)
C11 N3 Co1 128.8(5)
C6 N4 C9 105.6(6)
C6 N4 Co1 126.3(6)
C9 N4 Co1 127.7(5)
O4 N5 O3 124.1(8)
O4 N5 C30 119.2(7)
O3 N5 C30 116.7(8)
O5 N6 O6 126.0(9)
O5 N6 C24 116.4(9)
O6 N6 C24 117.7(8)
C60 N7 C57 105.4(6)
C60 N7 Co2 125.1(5)
C57 N7 Co2 129.5(5)
C72 N8 C75 106.7(6)
C72 N8 Co2 125.4(5)
C75 N8 Co2 127.6(5)
C70 N9 C67 104.1(6)
C70 N9 Co2 126.6(5)
C67 N9 Co2 129.3(5)
C62 N10 C65 106.6(6)
C62 N10 Co2 124.8(5)
C65 N10 Co2 128.3(5)
O10 N11 O9 124.6(9)
O10 N11 C80 118.0(9)
O9 N11 C80 117.4(8)
O12 N12 O11 124.7(8)
O12 N12 C86 118.4(9)
O11 N12 C86 116.9(8)
C113 N13 C116 106.9(6)
C113 N13 Co3 127.8(5)
C116 N13 Co3 124.9(5)
C118 N14 C121 105.6(6)
C118 N14 Co3 126.4(5)
C121 N14 Co3 128.0(5)
C123 N15 C126 106.5(6)
C123 N15 Co3 128.1(5)
C126 N15 Co3 124.8(5)
C128 N16 C131 105.1(6)
C128 N16 Co3 127.1(5)
C131 N16 Co3 127.8(5)
O16 N17 O15 123.8(7)
O16 N17 C136 119.2(7)
O15 N17 C136 117.0(7)
O17 N18 O18 123.9(9)
O17 N18 C142 118.8(9)
O18 N18 C142 117.3(9)
C184 N19 C181 106.2(6)
C184 N19 Co4 126.6(5)
C181 N19 Co4 127.2(5)
C176 N20 C179 105.8(6)
C176 N20 Co4 125.6(5)
C179 N20 Co4 128.1(5)
C174 N21 C171 105.1(6)
C174 N21 Co4 126.6(5)
C171 N21 Co4 128.2(5)
C169 N22 C186 105.9(6)
C169 N22 Co4 128.8(5)
C186 N22 Co4 124.7(5)
O21 N23 O22 123.9(9)
O21 N23 C192 119.0(8)
O22 N23 C192 117.1(9)
O24 N24 O23 123.7(8)
O24 N24 C198 119.5(7)
O23 N24 C198 116.8(8)
C47 O1 C46 119.5(6)
C38 O2 C43 116.2(6)
C94 O7 C99 115.2(6)
C103 O8 C102 120.2(6)
C145 O13 C155 115.8(6)
C159 O14 C158 117.2(6)
C217 O19 C214 114.2(6)
C210 O20 C211 116.7(6)
N1 C1 C20 124.5(7)
N1 C1 C2 108.9(7)
C20 C1 C2 125.8(8)
C3 C2 C1 107.1(8)
C2 C3 C4 107.4(7)
C5 C4 N1 125.5(8)
C5 C4 C3 124.7(8)
N1 C4 C3 109.7(7)
C4 C5 C6 122.2(8)
C4 C5 C33 119.3(8)
C6 C5 C33 118.3(8)
N4 C6 C5 123.6(8)
N4 C6 C7 111.0(7)
C5 C6 C7 125.1(8)
C8 C7 C6 106.2(7)
C7 C8 C9 107.1(7)
C10 C9 N4 125.3(7)
C10 C9 C8 123.8(7)
N4 C9 C8 110.0(7)
C9 C10 C11 121.4(8)
C9 C10 C21 118.5(7)
C11 C10 C21 119.7(7)
N3 C11 C10 123.7(7)
N3 C11 C12 110.0(6)
C10 C11 C12 125.5(7)
C13 C12 C11 106.4(7)
C12 C13 C14 106.8(7)
N3 C14 C15 125.9(7)
N3 C14 C13 110.4(7)
C15 C14 C13 123.6(7)
C16 C15 C14 121.0(7)
C16 C15 C52 119.8(7)
C14 C15 C52 118.9(7)
N2 C16 C15 124.6(7)
N2 C16 C17 110.9(7)
C15 C16 C17 124.5(7)
C18 C17 C16 106.5(7)
C17 C18 C19 107.4(7)
N2 C19 C20 125.1(7)
N2 C19 C18 109.6(7)
C20 C19 C18 124.8(7)
C1 C20 C19 120.5(8)
C1 C20 C27 122.6(7)
C19 C20 C27 116.7(7)
C22 C21 C26 118.6(8)
C22 C21 C10 122.3(8)
C26 C21 C10 119.1(7)
C23 C22 C21 120.3(9)
C22 C23 C24 119.0(9)
C25 C24 C23 122.5(9)
C25 C24 N6 117.8(9)
C23 C24 N6 119.6(8)
C24 C25 C26 118.2(9)
C25 C26 C21 121.3(8)
C32 C27 C28 118.4(8)
C32 C27 C20 119.1(7)
C28 C27 C20 122.5(8)
C29 C28 C27 120.9(8)
C30 C29 C28 118.5(8)
C29 C30 C31 122.8(8)
C29 C30 N5 119.9(8)
C31 C30 N5 117.2(8)
C30 C31 C32 117.9(9)
C27 C32 C31 121.5(8)
C38 C33 C34 118.1(8)
C38 C33 C5 119.1(7)
C34 C33 C5 122.6(8)
C35 C34 C33 124.0(8)
C34 C35 C36 115.7(8)
C34 C35 C39 121.2(8)
C36 C35 C39 122.9(8)
C35 C36 C37 121.0(8)
C38 C37 C36 120.9(8)
C37 C38 O2 118.6(8)
C37 C38 C33 120.0(8)
O2 C38 C33 121.3(7)
C40 C39 C35 113.1(9)
C40 C39 C42 107.9(10)
C35 C39 C42 107.9(8)
C40 C39 C41 110.4(10)
C35 C39 C41 110.3(8)
C42 C39 C41 106.9(9)
O2 C43 C44 110.0(7)
C43 C44 C45 111.8(7)
C46 C45 C44 114.5(7)
O1 C46 C45 108.5(7)
C48 C47 C52 119.3(7)
C48 C47 O1 119.0(8)
C52 C47 O1 121.1(7)
C47 C48 C49 120.8(8)
C50 C49 C48 121.0(7)
C49 C50 C51 117.6(7)
C49 C50 C53 120.1(7)
C51 C50 C53 122.3(7)
C50 C51 C52 122.0(8)
C47 C52 C51 119.4(7)
C47 C52 C15 116.7(7)
C51 C52 C15 123.9(7)
C54 C53 C56 110.3(8)
C54 C53 C50 109.2(7)
C56 C53 C50 112.9(7)
C54 C53 C55 109.4(8)
C56 C53 C55 106.3(8)
C50 C53 C55 108.6(7)
C76 C57 N7 123.0(7)
C76 C57 C58 126.8(7)
N7 C57 C58 109.1(6)
C59 C58 C57 107.8(7)
C58 C59 C60 107.5(7)
N7 C60 C61 125.1(7)
N7 C60 C59 110.0(7)
C61 C60 C59 124.9(7)
C60 C61 C62 121.8(7)
C60 C61 C108 118.4(7)
C62 C61 C108 119.6(7)
N10 C62 C61 125.4(7)
N10 C62 C63 109.6(7)
C61 C62 C63 125.1(7)
C64 C63 C62 107.3(7)
C63 C64 C65 106.8(7)
N10 C65 C66 124.9(7)
N10 C65 C64 109.6(7)
C66 C65 C64 124.9(7)
C65 C66 C67 122.4(7)
C65 C66 C77 117.3(7)
C67 C66 C77 119.8(7)
N9 C67 C66 122.5(7)
N9 C67 C68 110.1(7)
C66 C67 C68 126.6(7)
C69 C68 C67 107.2(7)
C68 C69 C70 107.3(7)
N9 C70 C71 123.9(7)
N9 C70 C69 111.0(7)
C71 C70 C69 125.0(7)
C72 C71 C70 122.8(7)
C72 C71 C89 118.4(7)
C70 C71 C89 118.7(7)
N8 C72 C71 124.4(7)
N8 C72 C73 109.2(7)
C71 C72 C73 126.2(7)
C74 C73 C72 107.6(7)
C73 C74 C75 107.6(7)
N8 C75 C76 125.6(7)
N8 C75 C74 108.8(7)
C76 C75 C74 124.2(7)
C75 C76 C57 122.0(7)
C75 C76 C83 118.1(7)
C57 C76 C83 119.5(7)
C78 C77 C82 118.4(8)
C78 C77 C66 119.3(7)
C82 C77 C66 122.1(8)
C79 C78 C77 120.8(8)
C80 C79 C78 118.4(9)
C81 C80 C79 122.6(8)
C81 C80 N11 118.5(8)
C79 C80 N11 118.8(8)
C80 C81 C82 118.5(8)
C81 C82 C77 121.3(8)
C84 C83 C88 119.1(7)
C84 C83 C76 121.9(7)
C88 C83 C76 119.1(7)
C83 C84 C85 120.7(8)
C86 C85 C84 117.8(8)
C85 C86 C87 123.2(8)
C85 C86 N12 117.9(8)
C87 C86 N12 118.8(8)
C86 C87 C88 118.0(8)
C87 C88 C83 121.1(8)
C90 C89 C94 118.8(7)
C90 C89 C71 123.2(7)
C94 C89 C71 117.9(7)
C89 C90 C91 123.1(8)
C90 C91 C92 116.2(7)
C90 C91 C95 122.3(8)
C92 C91 C95 121.5(8)
C93 C92 C91 121.8(8)
C92 C93 C94 120.4(8)
O7 C94 C89 121.8(7)
O7 C94 C93 118.4(7)
C89 C94 C93 119.5(7)
C97 C95 C91 109.7(8)
C97 C95 C98 110.6(9)
C91 C95 C98 107.3(8)
C97 C95 C96 108.7(8)
C91 C95 C96 111.6(7)
C98 C95 C96 109.0(9)
O7 C99 C100 108.0(6)
C99 C100 C101 112.0(7)
C102 C101 C100 113.4(7)
O8 C102 C101 108.2(6)
C104 C103 C108 120.6(7)
C104 C103 O8 117.9(7)
C108 C103 O8 120.8(7)
C103 C104 C105 119.4(8)
C106 C105 C104 121.6(7)
C105 C106 C107 117.8(7)
C105 C106 C109 122.6(7)
C107 C106 C109 119.4(7)
C108 C107 C106 121.4(8)
C103 C108 C107 119.0(7)
C103 C108 C61 117.0(7)
C107 C108 C61 123.9(7)
C112 C109 C110 109.6(7)
C112 C109 C106 110.3(7)
C110 C109 C106 110.7(7)
C112 C109 C111 110.2(8)
C110 C109 C111 108.2(7)
C106 C109 C111 107.9(7)
N13 C113 C132 125.2(7)
N13 C113 C114 109.6(7)
C132 C113 C114 124.6(7)
C115 C114 C113 107.0(7)
C114 C115 C116 107.1(7)
N13 C116 C117 125.2(7)
N13 C116 C115 109.3(7)
C117 C116 C115 124.9(7)
C116 C117 C118 122.2(7)
C116 C117 C164 118.1(6)
C118 C117 C164 119.6(6)
N14 C118 C117 123.7(7)
N14 C118 C119 110.0(6)
C117 C118 C119 126.2(7)
C120 C119 C118 107.3(7)
C119 C120 C121 107.6(7)
C122 C121 N14 123.5(7)
C122 C121 C120 126.4(7)
N14 C121 C120 109.2(6)
C121 C122 C123 122.1(7)
C121 C122 C139 119.7(7)
C123 C122 C139 117.8(7)
N15 C123 C122 124.8(7)
N15 C123 C124 109.0(7)
C122 C123 C124 125.4(7)
C125 C124 C123 107.4(7)
C124 C125 C126 107.5(7)
N15 C126 C127 124.8(7)
N15 C126 C125 109.3(7)
C127 C126 C125 125.5(7)
C126 C127 C128 121.7(7)
C126 C127 C146 117.8(7)
C128 C127 C146 120.2(7)
N16 C128 C127 123.5(7)
N16 C128 C129 110.2(7)
C127 C128 C129 126.3(7)
C130 C129 C128 107.5(7)
C129 C130 C131 106.2(7)
N16 C131 C132 123.1(7)
N16 C131 C130 110.5(7)
C132 C131 C130 125.0(7)
C113 C132 C131 121.5(7)
C113 C132 C133 117.9(7)
C131 C132 C133 120.2(7)
C138 C133 C134 118.1(7)
C138 C133 C132 119.9(7)
C134 C133 C132 122.0(8)
C135 C134 C133 120.6(8)
C136 C135 C134 119.7(8)
C135 C136 C137 122.6(7)
C135 C136 N17 119.9(7)
C137 C136 N17 117.5(8)
C138 C137 C136 116.6(8)
C133 C138 C137 122.4(8)
C144 C139 C140 119.2(7)
C144 C139 C122 119.7(7)
C140 C139 C122 121.1(7)
C139 C140 C141 120.6(8)
C142 C141 C140 118.1(8)
C141 C142 C143 123.3(8)
C141 C142 N18 118.5(8)
C143 C142 N18 118.2(8)
C144 C143 C142 117.5(7)
C143 C144 C139 121.2(8)
C146 C145 C150 120.2(8)
C146 C145 O13 121.7(7)
C150 C145 O13 117.9(7)
C145 C146 C147 118.3(7)
C145 C146 C127 118.0(7)
C147 C146 C127 123.5(7)
C148 C147 C146 122.1(8)
C149 C148 C147 117.8(8)
C149 C148 C151 121.1(8)
C147 C148 C151 121.1(8)
C148 C149 C150 121.3(9)
C149 C150 C145 120.2(8)
C15B C151 C153 126.9(16)
C15B C151 C148 115.4(12)
C153 C151 C148 117.4(13)
C15B C151 C154 59.1(15)
C153 C151 C154 109.5(16)
C148 C151 C154 106.5(12)
C15B C151 C15C 109.7(16)
C153 C151 C15C 57.4(15)
C148 C151 C15C 108.9(12)
C154 C151 C15C 57.6(14)
C15B C151 C15A 109.4(16)
C153 C151 C15A 48.9(14)
C148 C151 C15A 106.8(11)
C154 C151 C15A 146.3(14)
C15C C151 C15A 106.2(16)
C15B C151 C152 45.6(14)
C153 C151 C152 109.5(16)
C148 C151 C152 108.6(11)
C154 C151 C152 104.5(16)
C15C C151 C152 141.8(14)
C15A C151 C152 69.0(14)
O13 C155 C156 109.5(7)
C155 C156 C157 112.6(7)
C158 C157 C156 112.7(8)
O14 C158 C157 108.5(7)
C160 C159 O14 118.0(7)
C160 C159 C164 119.1(8)
O14 C159 C164 122.7(7)
C161 C160 C159 120.8(8)
C162 C161 C160 121.6(7)
C161 C162 C163 117.6(7)
C161 C162 C165 123.3(7)
C163 C162 C165 119.1(7)
C164 C163 C162 121.7(8)
C163 C164 C159 119.2(7)
C163 C164 C117 122.7(7)
C159 C164 C117 118.0(7)
C167 C165 C168 109.7(7)
C167 C165 C162 108.4(7)
C168 C165 C162 112.1(7)
C167 C165 C166 108.5(7)
C168 C165 C166 107.1(7)
C162 C165 C166 111.0(6)
N22 C169 C170 124.2(7)
N22 C169 C188 110.2(6)
C170 C169 C188 125.1(7)
C169 C170 C171 121.3(7)
C169 C170 C189 118.7(6)
C171 C170 C189 119.4(7)
N21 C171 C170 123.5(7)
N21 C171 C172 110.2(6)
C170 C171 C172 125.5(7)
C173 C172 C171 107.0(7)
C172 C173 C174 106.5(7)
N21 C174 C175 123.9(7)
N21 C174 C173 110.9(6)
C175 C174 C173 125.1(7)
C176 C175 C174 121.6(7)
C176 C175 C205 118.4(7)
C174 C175 C205 119.8(7)
N20 C176 C175 124.6(7)
N20 C176 C177 110.1(7)
C175 C176 C177 124.9(7)
C178 C177 C176 107.1(7)
C177 C178 C179 107.2(7)
C180 C179 N20 124.8(7)
C180 C179 C178 125.1(7)
N20 C179 C178 109.7(7)
C179 C180 C181 121.4(7)
C179 C180 C195 118.9(7)
C181 C180 C195 119.5(7)
N19 C181 C180 124.0(7)
N19 C181 C182 108.8(7)
C180 C181 C182 125.7(7)
C183 C182 C181 107.0(7)
C182 C183 C184 108.1(7)
N19 C184 C185 123.4(7)
N19 C184 C183 109.1(7)
C185 C184 C183 127.5(7)
C186 C185 C184 121.7(7)
C186 C185 C216 119.1(7)
C184 C185 C216 118.8(7)
N22 C186 C185 125.0(7)
N22 C186 C187 109.8(7)
C185 C186 C187 124.5(7)
C188 C187 C186 106.3(7)
C187 C188 C169 107.6(7)
C194 C189 C190 118.5(7)
C194 C189 C170 122.0(7)
C190 C189 C170 119.5(7)
C191 C190 C189 120.3(8)
C192 C191 C190 119.3(8)
C191 C192 C193 122.2(8)
C191 C192 N23 119.9(8)
C193 C192 N23 117.9(8)
C194 C193 C192 117.5(8)
C193 C194 C189 122.1(8)
C200 C195 C196 117.8(7)
C200 C195 C180 120.6(7)
C196 C195 C180 121.7(7)
C197 C196 C195 121.5(8)
C198 C197 C196 118.9(8)
C197 C198 C199 122.1(8)
C197 C198 N24 120.4(8)
C199 C198 N24 117.5(8)
C200 C199 C198 118.1(8)
C199 C200 C195 121.6(8)
C202 C204 C203 110.1(7)
C202 C204 C207 108.8(7)
C203 C204 C207 112.3(7)
C202 C204 C201 108.0(8)
C203 C204 C201 107.2(7)
C207 C204 C201 110.3(7)
C206 C205 C210 118.5(7)
C206 C205 C175 122.5(7)
C210 C205 C175 118.9(7)
C205 C206 C207 122.0(8)
C208 C207 C206 117.7(7)
C208 C207 C204 122.7(7)
C206 C207 C204 119.6(7)
C207 C208 C209 121.5(7)
C210 C209 C208 119.9(8)
C209 C210 O20 117.3(7)
C209 C210 C205 120.2(7)
O20 C210 C205 122.2(7)
O20 C211 C212 107.4(6)
C211 C212 C213 113.1(7)
C214 C213 C212 111.5(7)
O19 C214 C213 108.7(6)
C216 C215 C220 123.4(8)
C215 C216 C217 117.7(7)
C215 C216 C185 124.1(7)
C217 C216 C185 117.7(7)
C218 C217 O19 118.9(8)
C218 C217 C216 120.4(7)
O19 C217 C216 120.8(7)
C219 C218 C217 120.6(8)
C218 C219 C220 121.0(8)
C215 C220 C219 116.8(8)
C215 C220 C221 123.4(8)
C219 C220 C221 119.7(8)
C223 C221 C220 109.2(7)
C223 C221 C222 108.5(8)
C220 C221 C222 111.5(7)
C223 C221 C224 109.4(8)
C220 C221 C224 109.7(7)
C222 C221 C224 108.5(8)
Cl3 C225 Cl1 112.7(11)
Cl3 C225 Cl2 108.1(11)
Cl1 C225 Cl2 108.4(7)
Cl6 C226 Cl5 110.9(6)
Cl6 C226 Cl4 111.2(6)
Cl5 C226 Cl4 109.7(6)
Cl7 C227 Cl9 110.9(7)
Cl7 C227 Cl8 111.1(6)
Cl9 C227 Cl8 110.0(6)
Cl10 C228 Cl11 111.5(5)
Cl10 C228 Cl12 109.8(5)
Cl11 C228 Cl12 110.6(5)

loop_
_geom_bond_atom_site_label_1
_geom_bond_atom_site_label_2
_geom_bond_distance
Co1 N2 1.921(6)
Co1 N1 1.922(6)
Co1 N4 1.930(7)
Co1 N3 1.931(7)
Co2 N9 1.914(6)
Co2 N7 1.926(6)
Co2 N10 1.936(6)
Co2 N8 1.939(6)
Co3 N16 1.915(6)
Co3 N15 1.920(6)
Co3 N14 1.921(6)
Co3 N13 1.921(6)
Co4 N20 1.907(6)
Co4 N22 1.912(6)
Co4 N21 1.916(6)
Co4 N19 1.928(6)
N1 C1 1.374(10)
N1 C4 1.388(10)
N2 C16 1.372(10)
N2 C19 1.376(10)
N3 C14 1.360(10)
N3 C11 1.370(10)
N4 C6 1.370(10)
N4 C9 1.387(11)
N5 O4 1.217(10)
N5 O3 1.235(10)
N5 C30 1.478(11)
N6 O5 1.192(11)
N6 O6 1.227(11)
N6 C24 1.482(12)
N7 C60 1.379(9)
N7 C57 1.398(9)
N8 C72 1.382(10)
N8 C75 1.385(10)
N9 C70 1.386(10)
N9 C67 1.394(10)
N10 C62 1.369(9)
N10 C65 1.371(10)
N11 O10 1.216(11)
N11 O9 1.222(11)
N11 C80 1.481(11)
N12 O12 1.219(11)
N12 O11 1.228(11)
N12 C86 1.481(10)
N13 C113 1.359(10)
N13 C116 1.370(9)
N14 C118 1.379(9)
N14 C121 1.393(9)
N15 C123 1.375(10)
N15 C126 1.386(10)
N16 C128 1.379(10)
N16 C131 1.386(10)
N17 O16 1.228(9)
N17 O15 1.238(9)
N17 C136 1.462(10)
N18 O17 1.203(12)
N18 O18 1.219(12)
N18 C142 1.481(10)
N19 C184 1.376(9)
N19 C181 1.381(10)
N20 C176 1.372(10)
N20 C179 1.388(10)
N21 C174 1.367(10)
N21 C171 1.383(10)
N22 C169 1.373(10)
N22 C186 1.377(9)
N23 O21 1.210(11)
N23 O22 1.225(11)
N23 C192 1.473(12)
N24 O24 1.211(10)
N24 O23 1.225(10)
N24 C198 1.468(10)
O1 C47 1.401(9)
O1 C46 1.443(10)
O2 C38 1.379(10)
O2 C43 1.448(10)
O7 C94 1.387(9)
O7 C99 1.447(9)
O8 C103 1.410(9)
O8 C102 1.418(10)
O13 C145 1.397(10)
O13 C155 1.441(10)
O14 C159 1.388(10)
O14 C158 1.440(10)
O19 C217 1.392(9)
O19 C214 1.436(9)
O20 C210 1.398(9)
O20 C211 1.447(9)
C1 C20 1.396(11)
C1 C2 1.456(11)
C2 C3 1.355(12)
C3 C4 1.432(12)
C4 C5 1.375(12)
C5 C6 1.401(12)
C5 C33 1.488(11)
C6 C7 1.435(12)
C7 C8 1.372(12)
C8 C9 1.432(10)
C9 C10 1.386(11)
C10 C11 1.416(10)
C10 C21 1.481(11)
C11 C12 1.439(11)
C12 C13 1.355(11)
C13 C14 1.434(11)
C14 C15 1.398(11)
C15 C16 1.393(11)
C15 C52 1.480(10)
C15C C151 1.55(3)
C15A C151 1.56(2)
C15B C151 1.49(3)
C16 C17 1.435(11)
C17 C18 1.349(12)
C18 C19 1.445(11)
C19 C20 1.400(11)
C20 C27 1.479(11)
C21 C22 1.395(12)
C21 C26 1.402(12)
C22 C23 1.377(13)
C23 C24 1.382(13)
C24 C25 1.368(13)
C25 C26 1.376(12)
C27 C32 1.379(12)
C27 C28 1.404(12)
C28 C29 1.385(12)
C29 C30 1.365(13)
C30 C31 1.377(12)
C31 C32 1.393(12)
C33 C38 1.393(12)
C33 C34 1.411(12)
C34 C35 1.391(12)
C35 C36 1.410(13)
C35 C39 1.533(13)
C36 C37 1.414(12)
C37 C38 1.372(11)
C39 C40 1.515(15)
C39 C42 1.545(15)
C39 C41 1.560(15)
C43 C44 1.506(11)
C44 C45 1.523(12)
C45 C46 1.493(12)
C47 C48 1.381(11)
C47 C52 1.392(12)
C48 C49 1.399(11)
C49 C50 1.388(12)
C50 C51 1.395(11)
C50 C53 1.536(10)
C51 C52 1.397(11)
C53 C54 1.502(13)
C53 C56 1.520(14)
C53 C55 1.544(12)
C57 C76 1.393(10)
C57 C58 1.421(11)
C58 C59 1.345(10)
C59 C60 1.420(11)
C60 C61 1.383(11)
C61 C62 1.390(11)
C61 C108 1.496(10)
C62 C63 1.438(11)
C63 C64 1.351(12)
C64 C65 1.440(11)
C65 C66 1.388(11)
C66 C67 1.405(11)
C66 C77 1.485(11)
C67 C68 1.436(11)
C68 C69 1.341(12)
C69 C70 1.425(11)
C70 C71 1.393(11)
C71 C72 1.387(11)
C71 C89 1.487(11)
C72 C73 1.435(11)
C73 C74 1.348(12)
C74 C75 1.442(11)
C75 C76 1.387(11)
C76 C83 1.491(10)
C77 C78 1.397(12)
C77 C82 1.405(12)
C78 C79 1.392(12)
C79 C80 1.384(12)
C80 C81 1.373(13)
C81 C82 1.380(12)
C83 C84 1.378(11)
C83 C88 1.399(11)
C84 C85 1.404(12)
C85 C86 1.371(12)
C86 C87 1.375(12)
C87 C88 1.381(11)
C89 C90 1.391(11)
C89 C94 1.393(11)
C90 C91 1.398(11)
C91 C92 1.410(12)
C91 C95 1.530(11)
C92 C93 1.374(11)
C93 C94 1.400(11)
C95 C97 1.523(13)
C95 C98 1.530(14)
C95 C96 1.534(13)
C99 C100 1.515(10)
C100 C101 1.523(11)
C101 C102 1.516(10)
C103 C104 1.376(11)
C103 C108 1.385(12)
C104 C105 1.400(11)
C105 C106 1.372(12)
C106 C107 1.406(10)
C106 C109 1.537(11)
C107 C108 1.391(11)
C109 C112 1.523(13)
C109 C110 1.535(11)
C109 C111 1.541(13)
C113 C132 1.390(11)
C113 C114 1.449(10)
C114 C115 1.343(11)
C115 C116 1.447(11)
C116 C117 1.379(10)
C117 C118 1.396(10)
C117 C164 1.509(9)
C118 C119 1.432(11)
C119 C120 1.346(11)
C120 C121 1.436(10)
C121 C122 1.387(10)
C122 C123 1.390(11)
C122 C139 1.492(10)
C123 C124 1.442(11)
C124 C125 1.349(11)
C125 C126 1.428(11)
C126 C127 1.390(11)
C127 C128 1.392(11)
C127 C146 1.496(10)
C128 C129 1.431(11)
C129 C130 1.359(12)
C130 C131 1.435(11)
C131 C132 1.404(11)
C132 C133 1.482(11)
C133 C138 1.385(12)
C133 C134 1.409(11)
C134 C135 1.372(11)
C135 C136 1.364(12)
C136 C137 1.398(12)
C137 C138 1.395(12)
C139 C144 1.387(11)
C139 C140 1.392(11)
C140 C141 1.395(11)
C141 C142 1.365(13)
C142 C143 1.388(12)
C143 C144 1.386(11)
C145 C146 1.382(12)
C145 C150 1.386(12)
C146 C147 1.392(11)
C147 C148 1.391(12)
C148 C149 1.374(13)
C148 C151 1.528(12)
C149 C150 1.377(12)
C151 C153 1.49(3)
C151 C154 1.55(3)
C151 C152 1.58(3)
C155 C156 1.512(11)
C156 C157 1.535(12)
C157 C158 1.501(12)
C159 C160 1.384(11)
C159 C164 1.393(12)
C160 C161 1.381(12)
C161 C162 1.366(12)
C162 C163 1.409(10)
C162 C165 1.537(11)
C163 C164 1.384(11)
C165 C167 1.532(12)
C165 C168 1.534(10)
C165 C166 1.539(11)
C169 C170 1.407(10)
C169 C188 1.421(10)
C170 C171 1.407(10)
C170 C189 1.489(11)
C171 C172 1.433(10)
C172 C173 1.356(11)
C173 C174 1.435(10)
C174 C175 1.407(11)
C175 C176 1.385(11)
C175 C205 1.492(10)
C176 C177 1.441(10)
C177 C178 1.349(11)
C178 C179 1.438(11)
C179 C180 1.387(11)
C180 C181 1.391(11)
C180 C195 1.482(11)
C181 C182 1.439(11)
C182 C183 1.334(11)
C183 C184 1.428(11)
C184 C185 1.394(11)
C185 C186 1.391(11)
C185 C216 1.493(10)
C186 C187 1.442(11)
C187 C188 1.358(11)
C189 C194 1.389(11)
C189 C190 1.409(11)
C190 C191 1.383(12)
C191 C192 1.377(12)
C192 C193 1.398(13)
C193 C194 1.383(12)
C195 C200 1.395(11)
C195 C196 1.402(11)
C196 C197 1.375(12)
C197 C198 1.373(13)
C198 C199 1.389(12)
C199 C200 1.384(11)
C201 C204 1.557(12)
C202 C204 1.524(12)
C203 C204 1.527(11)
C204 C207 1.532(10)
C205 C206 1.390(10)
C205 C210 1.401(11)
C206 C207 1.399(11)
C207 C208 1.370(12)
C208 C209 1.401(11)
C209 C210 1.372(11)
C211 C212 1.503(11)
C212 C213 1.525(11)
C213 C214 1.515(11)
C215 C216 1.390(11)
C215 C220 1.392(12)
C216 C217 1.404(12)
C217 C218 1.381(11)
C218 C219 1.381(12)
C219 C220 1.408(12)
C220 C221 1.528(11)
C221 C223 1.514(13)
C221 C222 1.533(14)
C221 C224 1.535(11)
C225 Cl3 1.717(14)
C225 Cl1 1.725(19)
C225 Cl2 1.84(2)
C226 Cl6 1.740(10)
C226 Cl5 1.751(10)
C226 Cl4 1.759(11)
C227 Cl7 1.746(10)
C227 Cl9 1.752(12)
C227 Cl8 1.761(12)
C228 Cl10 1.744(9)
C228 Cl11 1.745(10)
C228 Cl12 1.769(9)
